data_4082855
loop_
_publ_author_name
'Wang, Zhao'
'Sun, Zheming'
'Hao, Xin-Qi'
'Niu, Jun-Long'
'Wei, Donghui'
'Tu, Tao'
'Gong, Jun-Fang'
'Song, Mao-Ping'

_publ_section_title
;
 Neutral and Cationic NCN Pincer Platinum(II) Complexes with
 1,3-Bis(benzimidazol-2&#x2032;-yl)benzene Ligands: Synthesis, Structures,
 and Their Photophysical Properties
;
_journal_issue 7
_journal_name_full Organometallics
_journal_page_first 1563
_journal_paper_doi 10.1021/om400946n
_journal_volume 33
_journal_year 2014
_chemical_formula_moiety 'C32 H37 Cl N4 O Pt'
_chemical_formula_sum 'C32 H37 Cl N4 O Pt'
_chemical_formula_weight 724.20
_chemical_name_systematic
;
 ? 
;
_space_group_crystal_system triclinic
_space_group_IT_number 2
_space_group_name_Hall '-P 1'
_space_group_name_H-M_alt 'P -1'
_symmetry_space_group_name_Hall '-P 1'
_symmetry_space_group_name_H-M 'P -1'
_atom_sites_solution_hydrogens geom
_atom_sites_solution_primary direct
_atom_sites_solution_secondary difmap
_audit_creation_date 2011-03-01
_audit_creation_method
;
  Olex2 1.1
  (compiled 2011.02.15 svn.r1672, GUI svn.r3494)
;
_cell_angle_alpha 93.809(3)
_cell_angle_beta 95.077(3)
_cell_angle_gamma 92.866(3)
_cell_formula_units_Z 8
_cell_length_a 14.8937(7)
_cell_length_b 17.9595(6)
_cell_length_c 22.5016(8)
_cell_measurement_reflns_used 11494
_cell_measurement_temperature 291.0
_cell_measurement_theta_max 26.3105
_cell_measurement_theta_min 2.8794
_cell_volume 5972.5(4)
_computing_cell_refinement
;
CrysAlisPro, Oxford Diffraction Ltd.,
Version 1.171.34.40 (release 27-08-2010 CrysAlis171 .NET)
(compiled Aug 27 2010,11:50:40)
;
_computing_data_collection
;
CrysAlisPro, Oxford Diffraction Ltd.,
Version 1.171.34.40 (release 27-08-2010 CrysAlis171 .NET)
(compiled Aug 27 2010,11:50:40)
;
_computing_data_reduction
;
CrysAlisPro, Oxford Diffraction Ltd.,
Version 1.171.34.40 (release 27-08-2010 CrysAlis171 .NET)
(compiled Aug 27 2010,11:50:40)
;
_computing_molecular_graphics
;
O. V. Dolomanov, L. J. Bourhis, R. J. Gildea, J. A. K. Howard and H. Puschmann,
OLEX2: a complete structure solution, refinement and analysis program.
J. Appl. Cryst. (2009). 42, 339-341.
;
_computing_publication_material
;
O. V. Dolomanov, L. J. Bourhis, R. J. Gildea, J. A. K. Howard and H. Puschmann,
OLEX2: a complete structure solution, refinement and analysis program.
J. Appl. Cryst. (2009). 42, 339-341.
;
_computing_structure_refinement 'SHELXL-97 (Sheldrick, 1997)'
_computing_structure_solution 'A short history of SHELX (Sheldrick, 2007)'
_diffrn_ambient_temperature 291.0
_diffrn_detector_area_resol_mean 16.2312
_diffrn_measured_fraction_theta_full 0.992
_diffrn_measured_fraction_theta_max 0.992
_diffrn_measurement_details
;
  1 omega   13.00   43.00   0.5000   25.0000
omega____ theta____ kappa____ phi______ frames
    -      -12.0346 -133.0000    7.0000 60

  2 omega    4.00   72.00   0.5000   25.0000
omega____ theta____ kappa____ phi______ frames
    -       14.5346 -136.0000 -170.0000 136

  3 omega  -52.00   40.00   0.5000   25.0000
omega____ theta____ kappa____ phi______ frames
    -       14.5346  -37.0000 -150.0000 184

  4 omega  -11.00   87.00   0.5000   25.0000
omega____ theta____ kappa____ phi______ frames
    -       14.5346   37.0000   30.0000 196

  5 omega  -58.00   24.00   0.5000   25.0000
omega____ theta____ kappa____ phi______ frames
    -       14.5346  -37.0000  -30.0000 164
;
_diffrn_measurement_device_type 'Xcalibur, Eos, Gemini'
_diffrn_measurement_method '\w scans'
_diffrn_orient_matrix_UB_11 0.0104399000
_diffrn_orient_matrix_UB_12 -0.0235245000
_diffrn_orient_matrix_UB_13 0.0234638000
_diffrn_orient_matrix_UB_21 -0.0055163000
_diffrn_orient_matrix_UB_22 0.0299009000
_diffrn_orient_matrix_UB_23 0.0213535000
_diffrn_orient_matrix_UB_31 -0.0464091000
_diffrn_orient_matrix_UB_32 -0.0111457000
_diffrn_orient_matrix_UB_33 -0.0002762000
_diffrn_radiation_monochromator graphite
_diffrn_radiation_type 'Mo K\a'
_diffrn_radiation_wavelength 0.7107
_diffrn_reflns_av_R_equivalents 0.0391
_diffrn_reflns_av_unetI/netI 0.0622
_diffrn_reflns_limit_h_max 16
_diffrn_reflns_limit_h_min -16
_diffrn_reflns_limit_k_max 20
_diffrn_reflns_limit_k_min -20
_diffrn_reflns_limit_l_max 25
_diffrn_reflns_limit_l_min -25
_diffrn_reflns_number 37259
_diffrn_reflns_theta_full 23.82
_diffrn_reflns_theta_max 23.82
_diffrn_reflns_theta_min 2.89
_diffrn_source 'Enhance (Mo) X-ray Source'
_exptl_absorpt_coefficient_mu 4.819
_exptl_absorpt_correction_T_max 1.00000
_exptl_absorpt_correction_T_min 0.87359
_exptl_absorpt_correction_type multi-scan
_exptl_absorpt_process_details
;
CrysAlisPro, Oxford Diffraction Ltd.,
Version 1.171.34.40 (release 27-08-2010 CrysAlis171 .NET)
(compiled Aug 27 2010,11:50:40)
Empirical absorption correction using spherical harmonics,
 implemented in SCALE3 ABSPACK scaling algorithm.
;
_exptl_crystal_colour yellow
_exptl_crystal_density_diffrn 1.611
_exptl_crystal_density_method 'not measured'
_exptl_crystal_F_000 2880
_exptl_crystal_size_max 0.40
_exptl_crystal_size_mid 0.20
_exptl_crystal_size_min 0.20
_refine_diff_density_max 1.046
_refine_diff_density_min -0.643
_refine_diff_density_rms 0.094
_refine_ls_extinction_method none
_refine_ls_goodness_of_fit_ref 1.057
_refine_ls_hydrogen_treatment constr
_refine_ls_matrix_type full
_refine_ls_number_parameters 1417
_refine_ls_number_reflns 18214
_refine_ls_number_restraints 2
_refine_ls_restrained_S_all 1.063
_refine_ls_R_factor_all 0.0720
_refine_ls_R_factor_gt 0.0446
_refine_ls_shift/su_max 0.002
_refine_ls_shift/su_mean 0.000
_refine_ls_structure_factor_coef Fsqd
_refine_ls_weighting_details 'calc w=1/[\s^2^(Fo^2^)+(0.0210P)^2^+0.0000P] where P=(Fo^2^+2Fc^2^)/3'
_refine_ls_weighting_scheme calc
_refine_ls_wR_factor_gt 0.0719
_refine_ls_wR_factor_ref 0.0812
_reflns_number_gt 13040
_reflns_number_total 18214
_reflns_threshold_expression >2sigma(I)
_cod_data_source_file om400946n_si_002.cif
_cod_data_source_block complex-3
_cod_depositor_comments 'Adding full bibliography for 4082855.cif.'
_cod_database_code 4082855
_chemical_oxdiff_formula 'C11 H10 S O2'
_reflns_odcompleteness_completeness 99.20
_reflns_odcompleteness_iscentric 1
_reflns_odcompleteness_theta 23.77

loop_
_space_group_symop_id
_space_group_symop_operation_xyz
1 'x, y, z'
2 '-x, -y, -z'

loop_
_atom_site_label
_atom_site_type_symbol
_atom_site_fract_x
_atom_site_fract_y
_atom_site_fract_z
_atom_site_U_iso_or_equiv
_atom_site_adp_type
_atom_site_occupancy
_atom_site_symmetry_multiplicity
_atom_site_calc_flag
_atom_site_refinement_flags
Pt1 Pt 0.395434(17) 0.096602(17) 0.374712(12) 0.04730(9) Uani 1 1 d .
Pt1A Pt 0.883882(17) 0.392263(18) 0.159175(12) 0.05119(9) Uani 1 1 d .
Pt1B Pt 0.601920(17) 0.376140(18) 0.346135(12) 0.05089(9) Uani 1 1 d .
Pt1C Pt 0.108189(16) 0.132227(17) 0.124545(12) 0.04493(9) Uani 1 1 d .
Cl1 Cl 0.40475(15) -0.01234(13) 0.42905(9) 0.0804(6) Uani 1 1 d .
Cl1A Cl 0.91136(14) 0.50336(12) 0.10788(9) 0.0796(6) Uani 1 1 d .
Cl1B Cl 0.56909(14) 0.49072(12) 0.39931(8) 0.0767(6) Uani 1 1 d .
Cl1C Cl 0.10327(12) 0.01320(12) 0.06915(8) 0.0674(6) Uani 1 1 d .
O1 O 0.3727(3) 0.3675(3) 0.2289(2) 0.0682(15) Uani 1 1 d .
O1A O 0.8732(3) 0.1155(3) 0.2986(2) 0.0697(15) Uani 1 1 d .
O1B O 0.6353(3) 0.0838(4) 0.2012(2) 0.0771(16) Uani 1 1 d .
O1C O 0.1147(3) 0.4295(3) 0.2698(2) 0.0664(14) Uani 1 1 d .
N0AA N 0.3845(3) 0.2968(4) 0.4708(3) 0.0558(17) Uani 1 1 d .
N1 N 0.3952(3) 0.1776(4) 0.4424(2) 0.0493(16) Uani 1 1 d .
N1A N 0.8687(3) 0.4371(4) 0.2424(3) 0.0562(17) Uani 1 1 d .
N1B N 0.6120(3) 0.4119(4) 0.2629(2) 0.0526(16) Uani 1 1 d .
N1C N 0.1003(3) 0.2013(4) 0.0570(2) 0.0469(15) Uani 1 1 d .
N2A N 0.8444(3) 0.4216(4) 0.3366(3) 0.0572(17) Uani 1 1 d .
N2B N 0.6381(3) 0.3868(4) 0.1690(3) 0.0579(17) Uani 1 1 d .
N2C N 0.1078(3) 0.3180(4) 0.0288(3) 0.0485(15) Uani 1 1 d .
N3 N 0.3890(3) 0.0478(4) 0.2906(2) 0.0501(15) Uani 1 1 d .
N3A N 0.8873(3) 0.3136(4) 0.0905(2) 0.0492(16) Uani 1 1 d .
N3B N 0.6056(3) 0.3065(4) 0.4133(3) 0.0536(16) Uani 1 1 d .
N3C N 0.1217(3) 0.0986(4) 0.2085(2) 0.0496(15) Uani 1 1 d .
N4 N 0.3614(3) 0.0589(4) 0.1928(3) 0.0498(15) Uani 1 1 d .
N4A N 0.8782(3) 0.1923(4) 0.0600(3) 0.0483(15) Uani 1 1 d .
N4B N 0.6219(3) 0.1911(4) 0.4426(3) 0.0525(16) Uani 1 1 d .
N4C N 0.1474(3) 0.1278(4) 0.3062(3) 0.0502(16) Uani 1 1 d .
C1 C 0.3947(4) 0.1829(5) 0.5042(3) 0.053(2) Uani 1 1 d .
C1A C 0.8577(4) 0.5081(5) 0.2693(4) 0.063(2) Uani 1 1 d .
C1AA C 0.3923(5) -0.0939(5) 0.2848(4) 0.074(2) Uani 1 1 d .
H1A H 0.4038 -0.0995 0.3255 0.089 Uiso 1 1 calc R
C1B C 0.6168(5) 0.4796(5) 0.2367(3) 0.059(2) Uani 1 1 d .
C1C C 0.0992(4) 0.1970(5) -0.0052(3) 0.053(2) Uani 1 1 d .
C2 C 0.3988(5) 0.1294(5) 0.5454(3) 0.070(2) Uani 1 1 d .
H2 H 0.4039 0.0793 0.5337 0.084 Uiso 1 1 calc R
C2A C 0.8567(5) 0.5779(5) 0.2489(4) 0.081(3) Uani 1 1 d .
H2A H 0.8660 0.5849 0.2093 0.097 Uiso 1 1 calc R
C2B C 0.6097(5) 0.5526(6) 0.2589(4) 0.078(3) Uani 1 1 d .
H2B H 0.5994 0.5637 0.2986 0.093 Uiso 1 1 calc R
C2C C 0.0933(4) 0.1367(5) -0.0469(3) 0.066(2) Uani 1 1 d .
H2C H 0.0895 0.0879 -0.0354 0.079 Uiso 1 1 calc R
C3 C 0.3953(6) 0.1529(6) 0.6044(4) 0.090(3) Uani 1 1 d .
H3 H 0.3996 0.1183 0.6333 0.108 Uiso 1 1 calc R
C3A C 0.8419(6) 0.6377(6) 0.2874(5) 0.103(3) Uani 1 1 d .
H3A H 0.8419 0.6857 0.2742 0.124 Uiso 1 1 calc R
C3B C 0.6182(6) 0.6078(6) 0.2207(4) 0.096(3) Uani 1 1 d .
H3B H 0.6138 0.6573 0.2346 0.115 Uiso 1 1 calc R
C3C C 0.0932(5) 0.1515(6) -0.1056(3) 0.083(3) Uani 1 1 d .
H3C H 0.0878 0.1123 -0.1351 0.099 Uiso 1 1 calc R
C4 C 0.3852(6) 0.2277(7) 0.6218(4) 0.093(3) Uani 1 1 d .
H4 H 0.3813 0.2415 0.6620 0.111 Uiso 1 1 calc R
C4A C 0.8269(6) 0.6257(7) 0.3467(5) 0.102(4) Uani 1 1 d .
H4A H 0.8165 0.6666 0.3722 0.123 Uiso 1 1 calc R
C4B C 0.6334(7) 0.5911(7) 0.1611(5) 0.106(3) Uani 1 1 d .
H4B H 0.6378 0.6299 0.1359 0.128 Uiso 1 1 calc R
C4C C 0.1010(6) 0.2243(7) -0.1214(4) 0.092(3) Uani 1 1 d .
H4C H 0.1037 0.2320 -0.1617 0.110 Uiso 1 1 calc R
C5 C 0.3808(5) 0.2818(6) 0.5813(4) 0.078(3) Uani 1 1 d .
H5 H 0.3748 0.3317 0.5931 0.094 Uiso 1 1 calc R
C5A C 0.8268(6) 0.5570(6) 0.3684(4) 0.087(3) Uani 1 1 d .
H5A H 0.8166 0.5502 0.4079 0.105 Uiso 1 1 calc R
C5B C 0.6421(6) 0.5203(6) 0.1388(4) 0.086(3) Uani 1 1 d .
H5B H 0.6544 0.5100 0.0994 0.104 Uiso 1 1 calc R
C5C C 0.1051(5) 0.2858(5) -0.0822(4) 0.072(2) Uani 1 1 d .
H5C H 0.1080 0.3343 -0.0943 0.087 Uiso 1 1 calc R
C6 C 0.3858(4) 0.2575(5) 0.5221(3) 0.057(2) Uani 1 1 d .
C6A C 0.8425(5) 0.4974(5) 0.3292(4) 0.062(2) Uani 1 1 d .
C6AA C 0.3706(5) 0.4411(5) 0.2570(3) 0.062(2) Uani 1 1 d .
H6AA H 0.4233 0.4518 0.2854 0.074 Uiso 1 1 calc R
H6AB H 0.3171 0.4450 0.2784 0.074 Uiso 1 1 calc R
C6B C 0.6320(5) 0.4632(6) 0.1771(4) 0.064(2) Uani 1 1 d .
C6C C 0.1045(4) 0.2702(5) -0.0225(3) 0.052(2) Uani 1 1 d .
C7 C 0.3899(4) 0.2463(5) 0.4240(3) 0.049(2) Uani 1 1 d .
C7A C 0.8602(4) 0.3878(5) 0.2836(3) 0.052(2) Uani 1 1 d .
C7B C 0.6245(4) 0.3574(5) 0.2221(3) 0.052(2) Uani 1 1 d .
C7C C 0.1056(4) 0.2748(4) 0.0752(3) 0.0434(18) Uani 1 1 d .
C8 C 0.3855(4) 0.2535(4) 0.3604(3) 0.0415(17) Uani 1 1 d .
C8A C 0.8657(4) 0.3092(5) 0.2637(3) 0.049(2) Uani 1 1 d .
C8B C 0.6251(4) 0.2819(5) 0.2400(3) 0.0481(19) Uani 1 1 d .
C8C C 0.1098(4) 0.2930(4) 0.1399(3) 0.0426(18) Uani 1 1 d .
C9 C 0.3805(4) 0.3175(4) 0.3281(3) 0.054(2) Uani 1 1 d .
H9 H 0.3807 0.3647 0.3478 0.064 Uiso 1 1 calc R
C9A C 0.8658(4) 0.2441(5) 0.2946(3) 0.054(2) Uani 1 1 d .
H9A H 0.8610 0.2468 0.3355 0.065 Uiso 1 1 calc R
C9B C 0.6306(4) 0.2130(5) 0.2087(3) 0.058(2) Uani 1 1 d .
H9B H 0.6347 0.2111 0.1677 0.070 Uiso 1 1 calc R
C9C C 0.1100(4) 0.3625(4) 0.1720(3) 0.0508(19) Uani 1 1 d .
H9C H 0.1069 0.4063 0.1523 0.061 Uiso 1 1 calc R
C10 C 0.3753(4) 0.3090(5) 0.2654(4) 0.053(2) Uani 1 1 d .
C10A C 0.8733(4) 0.1747(5) 0.2636(3) 0.055(2) Uani 1 1 d .
C10B C 0.6302(4) 0.1473(5) 0.2377(4) 0.058(2) Uani 1 1 d .
C10C C 0.1151(4) 0.3643(4) 0.2346(3) 0.0492(19) Uani 1 1 d .
C11 C 0.3718(4) 0.2388(5) 0.2351(3) 0.054(2) Uani 1 1 d .
H11C H 0.3660 0.2345 0.1935 0.064 Uiso 1 1 calc R
C11A C 0.8800(4) 0.1690(4) 0.2023(3) 0.0486(19) Uani 1 1 d .
H11B H 0.8848 0.1225 0.1824 0.058 Uiso 1 1 calc R
C11B C 0.6246(4) 0.1486(5) 0.2989(3) 0.059(2) Uani 1 1 d .
H11A H 0.6244 0.1042 0.3179 0.071 Uiso 1 1 calc R
C11C C 0.1218(4) 0.2988(5) 0.2641(3) 0.052(2) Uani 1 1 d .
H11 H 0.1258 0.3014 0.3057 0.062 Uiso 1 1 calc R
C12 C 0.3768(4) 0.1750(5) 0.2665(3) 0.0471(19) Uani 1 1 d .
C12A C 0.8796(4) 0.2330(4) 0.1707(3) 0.0402(18) Uani 1 1 d .
C12B C 0.6192(4) 0.2164(5) 0.3320(3) 0.0461(19) Uani 1 1 d .
C12C C 0.1227(4) 0.2305(5) 0.2330(3) 0.0488(19) Uani 1 1 d .
C13 C 0.3862(4) 0.1838(4) 0.3305(3) 0.0497(19) Uani 1 1 d .
C13A C 0.8735(4) 0.3025(4) 0.2011(3) 0.0492(19) Uani 1 1 d .
C13B C 0.6185(4) 0.2820(4) 0.3024(3) 0.0458(18) Uani 1 1 d .
C13C C 0.1147(4) 0.2279(4) 0.1697(3) 0.0444(18) Uani 1 1 d .
C14 C 0.3765(4) 0.0961(4) 0.2481(3) 0.0463(18) Uani 1 1 d .
C14A C 0.8835(4) 0.2434(5) 0.1071(3) 0.0453(19) Uani 1 1 d .
C14B C 0.6158(4) 0.2341(5) 0.3960(3) 0.052(2) Uani 1 1 d .
C14C C 0.1290(4) 0.1546(4) 0.2512(3) 0.0450(18) Uani 1 1 d .
C15 C 0.3847(4) -0.0228(5) 0.2621(3) 0.054(2) Uani 1 1 d .
C15A C 0.8832(4) 0.3071(5) 0.0281(3) 0.0463(19) Uani 1 1 d .
C15B C 0.6080(4) 0.3092(5) 0.4757(3) 0.054(2) Uani 1 1 d .
C15C C 0.1346(4) 0.0330(5) 0.2366(3) 0.051(2) Uani 1 1 d .
C16 C 0.3659(4) -0.0168(5) 0.2005(3) 0.057(2) Uani 1 1 d .
C16A C 0.8780(4) 0.2325(5) 0.0087(3) 0.051(2) Uani 1 1 d .
C16B C 0.6185(4) 0.2371(5) 0.4933(3) 0.059(2) Uani 1 1 d .
C16C C 0.1506(4) 0.0512(5) 0.2986(3) 0.054(2) Uani 1 1 d .
C17 C 0.3554(5) -0.0791(5) 0.1604(4) 0.075(2) Uani 1 1 d .
H17C H 0.3439 -0.0749 0.1195 0.090 Uiso 1 1 calc R
C17A C 0.8715(4) 0.2090(5) -0.0518(3) 0.064(2) Uani 1 1 d .
H17B H 0.8674 0.1587 -0.0649 0.077 Uiso 1 1 calc R
C17B C 0.6234(5) 0.2236(6) 0.5542(4) 0.074(3) Uani 1 1 d .
H17A H 0.6300 0.1758 0.5669 0.089 Uiso 1 1 calc R
C17C C 0.1671(5) -0.0040(5) 0.3385(4) 0.071(2) Uani 1 1 d .
H17 H 0.1774 0.0075 0.3795 0.085 Uiso 1 1 calc R
C18 C 0.3629(6) -0.1473(5) 0.1838(4) 0.087(3) Uani 1 1 d .
H18C H 0.3548 -0.1905 0.1584 0.105 Uiso 1 1 calc R
C18A C 0.8715(5) 0.2643(6) -0.0908(4) 0.081(3) Uani 1 1 d .
H18B H 0.8675 0.2508 -0.1317 0.097 Uiso 1 1 calc R
C18B C 0.6180(5) 0.2834(6) 0.5940(4) 0.082(3) Uani 1 1 d .
H18A H 0.6220 0.2760 0.6346 0.099 Uiso 1 1 calc R
C18C C 0.1673(5) -0.0754(5) 0.3144(4) 0.082(3) Uani 1 1 d .
H18 H 0.1798 -0.1132 0.3397 0.098 Uiso 1 1 calc R
C19 C 0.3821(6) -0.1532(6) 0.2444(4) 0.094(3) Uani 1 1 d .
H19C H 0.3884 -0.2006 0.2580 0.112 Uiso 1 1 calc R
C19A C 0.8774(5) 0.3406(6) -0.0718(4) 0.077(3) Uani 1 1 d .
H19B H 0.8776 0.3761 -0.1001 0.092 Uiso 1 1 calc R
C19B C 0.6070(5) 0.3546(6) 0.5762(4) 0.079(3) Uani 1 1 d .
H19A H 0.6027 0.3933 0.6051 0.095 Uiso 1 1 calc R
C19C C 0.1496(5) -0.0942(5) 0.2532(4) 0.082(3) Uani 1 1 d .
H19 H 0.1487 -0.1441 0.2392 0.099 Uiso 1 1 calc R
C20A C 0.8831(4) 0.3639(5) -0.0115(4) 0.066(2) Uani 1 1 d .
H20B H 0.8866 0.4143 0.0018 0.079 Uiso 1 1 calc R
C20B C 0.6021(4) 0.3704(5) 0.5161(4) 0.066(2) Uani 1 1 d .
H20A H 0.5953 0.4185 0.5040 0.079 Uiso 1 1 calc R
C20C C 0.1336(5) -0.0418(5) 0.2135(4) 0.066(2) Uani 1 1 d .
H20 H 0.1223 -0.0548 0.1728 0.079 Uiso 1 1 calc R
C21 C 0.3743(5) 0.3770(5) 0.4693(3) 0.075(3) Uani 1 1 d .
H21G H 0.4060 0.3966 0.4374 0.090 Uiso 1 1 calc R
H21H H 0.3988 0.4027 0.5070 0.090 Uiso 1 1 calc R
C21A C 0.8265(4) 0.3875(5) 0.3912(3) 0.070(3) Uani 1 1 d .
H21E H 0.7992 0.3376 0.3809 0.084 Uiso 1 1 calc R
H21F H 0.7830 0.4163 0.4111 0.084 Uiso 1 1 calc R
C21B C 0.6591(4) 0.3486(5) 0.1133(3) 0.068(2) Uani 1 1 d .
H21C H 0.6878 0.3028 0.1223 0.081 Uiso 1 1 calc R
H21D H 0.7022 0.3800 0.0949 0.081 Uiso 1 1 calc R
C21C C 0.1142(5) 0.3995(5) 0.0312(3) 0.064(2) Uani 1 1 d .
H21A H 0.0717 0.4185 0.0580 0.077 Uiso 1 1 calc R
H21B H 0.0965 0.4153 -0.0083 0.077 Uiso 1 1 calc R
C22 C 0.2708(7) 0.3886(6) 0.4583(6) 0.138(5) Uani 1 1 d D
H22G H 0.2465 0.3560 0.4240 0.165 Uiso 1 1 calc R
H22H H 0.2419 0.3727 0.4927 0.165 Uiso 1 1 calc R
C22A C 0.9098(5) 0.3820(6) 0.4349(4) 0.091(3) Uani 1 1 d .
H22E H 0.9348 0.4318 0.4484 0.110 Uiso 1 1 calc R
H22F H 0.9553 0.3558 0.4150 0.110 Uiso 1 1 calc R
C22B C 0.5781(5) 0.3297(6) 0.0692(4) 0.095(3) Uani 1 1 d .
H22C H 0.5449 0.3740 0.0628 0.114 Uiso 1 1 calc R
H22D H 0.5382 0.2926 0.0845 0.114 Uiso 1 1 calc R
C22C C 0.2065(5) 0.4334(5) 0.0519(4) 0.084(3) Uani 1 1 d .
H22A H 0.2024 0.4868 0.0602 0.101 Uiso 1 1 calc R
H22B H 0.2274 0.4126 0.0890 0.101 Uiso 1 1 calc R
C23 C 0.2476(8) 0.4593(8) 0.4487(7) 0.189(6) Uani 1 1 d D
H23G H 0.2771 0.4766 0.4151 0.227 Uiso 1 1 calc R
H23H H 0.2683 0.4922 0.4837 0.227 Uiso 1 1 calc R
C23A C 0.8844(7) 0.3399(7) 0.4893(4) 0.137(5) Uani 1 1 d .
H23E H 0.8315 0.3608 0.5047 0.164 Uiso 1 1 calc R
H23F H 0.8696 0.2877 0.4769 0.164 Uiso 1 1 calc R
C23B C 0.6118(7) 0.2979(8) 0.0082(5) 0.154(6) Uani 1 1 d D
H23C H 0.6629 0.3296 -0.0008 0.185 Uiso 1 1 calc R
H23D H 0.6330 0.2484 0.0136 0.185 Uiso 1 1 calc R
C23C C 0.2733(5) 0.4215(6) 0.0090(4) 0.100(3) Uani 1 1 d .
H23A H 0.2530 0.4426 -0.0281 0.120 Uiso 1 1 calc R
H23B H 0.2777 0.3682 0.0005 0.120 Uiso 1 1 calc R
C24 C 0.1467(7) 0.4628(8) 0.4362(5) 0.170(6) Uani 1 1 d .
H24J H 0.1292 0.4467 0.3950 0.255 Uiso 1 1 calc R
H24K H 0.1300 0.5132 0.4439 0.255 Uiso 1 1 calc R
H24L H 0.1167 0.4307 0.4616 0.255 Uiso 1 1 calc R
C24A C 0.9615(9) 0.3462(10) 0.5381(6) 0.253(10) Uani 1 1 d .
H24G H 1.0095 0.3166 0.5259 0.379 Uiso 1 1 calc R
H24H H 0.9408 0.3284 0.5741 0.379 Uiso 1 1 calc R
H24I H 0.9834 0.3975 0.5454 0.379 Uiso 1 1 calc R
C24B C 0.5470(11) 0.2933(10) -0.0409(6) 0.242(8) Uani 1 1 d D
H24D H 0.5721 0.2712 -0.0753 0.364 Uiso 1 1 calc R
H24E H 0.5289 0.3425 -0.0487 0.364 Uiso 1 1 calc R
H24F H 0.4954 0.2630 -0.0323 0.364 Uiso 1 1 calc R
C24C C 0.3686(5) 0.4573(6) 0.0322(4) 0.119(4) Uani 1 1 d .
H24A H 0.4096 0.4486 0.0022 0.179 Uiso 1 1 calc R
H24B H 0.3900 0.4352 0.0680 0.179 Uiso 1 1 calc R
H24C H 0.3647 0.5101 0.0405 0.179 Uiso 1 1 calc R
C25A C 0.8876(5) 0.0445(5) 0.2714(3) 0.062(2) Uani 1 1 d .
H25E H 0.9450 0.0461 0.2541 0.074 Uiso 1 1 calc R
H25F H 0.8403 0.0309 0.2395 0.074 Uiso 1 1 calc R
C25B C 0.6270(5) 0.0142(5) 0.2264(4) 0.077(3) Uani 1 1 d .
H25C H 0.5697 0.0092 0.2435 0.093 Uiso 1 1 calc R
H25D H 0.6750 0.0110 0.2581 0.093 Uiso 1 1 calc R
C25C C 0.1079(5) 0.4969(5) 0.2415(3) 0.068(2) Uani 1 1 d .
H25A H 0.0525 0.4949 0.2152 0.082 Uiso 1 1 calc R
H25B H 0.1583 0.5040 0.2176 0.082 Uiso 1 1 calc R
C26 C 0.3697(5) 0.4954(5) 0.2094(3) 0.067(2) Uani 1 1 d .
H26G H 0.3187 0.4822 0.1800 0.081 Uiso 1 1 calc R
H26H H 0.4244 0.4918 0.1891 0.081 Uiso 1 1 calc R
C26A C 0.8875(5) -0.0122(5) 0.3171(4) 0.079(3) Uani 1 1 d .
H26E H 0.8302 -0.0123 0.3345 0.095 Uiso 1 1 calc R
H26F H 0.9346 0.0025 0.3489 0.095 Uiso 1 1 calc R
C26B C 0.6325(6) -0.0469(6) 0.1789(4) 0.099(3) Uani 1 1 d .
H26C H 0.5824 -0.0446 0.1486 0.118 Uiso 1 1 calc R
H26D H 0.6879 -0.0388 0.1600 0.118 Uiso 1 1 calc R
C26C C 0.1082(6) 0.5604(5) 0.2872(4) 0.080(3) Uani 1 1 d .
H26A H 0.1618 0.5599 0.3150 0.096 Uiso 1 1 calc R
H26B H 0.0559 0.5542 0.3096 0.096 Uiso 1 1 calc R
C27 C 0.3634(6) 0.5752(5) 0.2342(4) 0.090(3) Uani 1 1 d .
H27G H 0.4146 0.5885 0.2633 0.109 Uiso 1 1 calc R
H27H H 0.3090 0.5786 0.2548 0.109 Uiso 1 1 calc R
C27A C 0.9020(7) -0.0901(6) 0.2926(4) 0.105(3) Uani 1 1 d .
H27E H 0.8545 -0.1051 0.2612 0.126 Uiso 1 1 calc R
H27F H 0.9590 -0.0899 0.2748 0.126 Uiso 1 1 calc R
C27B C 0.6305(8) -0.1222(7) 0.2014(5) 0.136(4) Uani 1 1 d .
H27C H 0.5751 -0.1302 0.2203 0.163 Uiso 1 1 calc R
H27D H 0.6806 -0.1244 0.2318 0.163 Uiso 1 1 calc R
C27C C 0.1067(7) 0.6359(6) 0.2596(5) 0.109(3) Uani 1 1 d .
H27A H 0.1585 0.6411 0.2367 0.131 Uiso 1 1 calc R
H27B H 0.0530 0.6359 0.2319 0.131 Uiso 1 1 calc R
C28 C 0.3615(7) 0.6314(6) 0.1860(5) 0.145(4) Uani 1 1 d .
H28J H 0.3115 0.6181 0.1566 0.218 Uiso 1 1 calc R
H28K H 0.4168 0.6307 0.1671 0.218 Uiso 1 1 calc R
H28L H 0.3549 0.6805 0.2040 0.218 Uiso 1 1 calc R
C28A C 0.9030(8) -0.1467(6) 0.3384(5) 0.157(5) Uani 1 1 d .
H28G H 0.9236 -0.1927 0.3217 0.236 Uiso 1 1 calc R
H28H H 0.8431 -0.1552 0.3501 0.236 Uiso 1 1 calc R
H28I H 0.9428 -0.1285 0.3727 0.236 Uiso 1 1 calc R
C28B C 0.6361(9) -0.1836(7) 0.1547(6) 0.200(7) Uani 1 1 d .
H28D H 0.6292 -0.1641 0.1159 0.300 Uiso 1 1 calc R
H28E H 0.5889 -0.2212 0.1576 0.300 Uiso 1 1 calc R
H28F H 0.6937 -0.2051 0.1603 0.300 Uiso 1 1 calc R
C28C C 0.1078(9) 0.7025(6) 0.3033(6) 0.191(6) Uani 1 1 d .
H28A H 0.0915 0.7455 0.2823 0.287 Uiso 1 1 calc R
H28B H 0.1673 0.7116 0.3234 0.287 Uiso 1 1 calc R
H28C H 0.0654 0.6933 0.3320 0.287 Uiso 1 1 calc R
C29 C 0.3344(4) 0.0899(4) 0.1360(3) 0.054(2) Uani 1 1 d .
H29G H 0.3003 0.1336 0.1437 0.065 Uiso 1 1 calc R
H29H H 0.2949 0.0532 0.1115 0.065 Uiso 1 1 calc R
C29A C 0.8748(4) 0.1110(4) 0.0595(3) 0.056(2) Uani 1 1 d .
H29E H 0.9165 0.0965 0.0917 0.067 Uiso 1 1 calc R
H29F H 0.8944 0.0907 0.0221 0.067 Uiso 1 1 calc R
C29B C 0.6307(5) 0.1107(5) 0.4417(3) 0.065(2) Uani 1 1 d .
H29C H 0.5916 0.0870 0.4082 0.077 Uiso 1 1 calc R
H29D H 0.6093 0.0929 0.4780 0.077 Uiso 1 1 calc R
C29C C 0.1623(4) 0.1695(4) 0.3638(3) 0.057(2) Uani 1 1 d .
H29A H 0.1862 0.2196 0.3583 0.069 Uiso 1 1 calc R
H29B H 0.2072 0.1457 0.3888 0.069 Uiso 1 1 calc R
C30 C 0.4118(5) 0.1116(5) 0.1019(3) 0.078(3) Uani 1 1 d .
H30G H 0.4466 0.0683 0.0942 0.093 Uiso 1 1 calc R
H30H H 0.4510 0.1493 0.1257 0.093 Uiso 1 1 calc R
C30A C 0.7812(4) 0.0775(4) 0.0668(3) 0.060(2) Uani 1 1 d .
H30E H 0.7855 0.0246 0.0722 0.072 Uiso 1 1 calc R
H30F H 0.7604 0.1005 0.1029 0.072 Uiso 1 1 calc R
C30B C 0.7253(5) 0.0855(5) 0.4367(4) 0.094(3) Uani 1 1 d .
H30C H 0.7224 0.0319 0.4277 0.113 Uiso 1 1 calc R
H30D H 0.7502 0.1087 0.4035 0.113 Uiso 1 1 calc R
C30C C 0.0778(5) 0.1748(6) 0.3954(4) 0.094(3) Uani 1 1 d .
H30A H 0.0361 0.2042 0.3726 0.113 Uiso 1 1 calc R
H30B H 0.0497 0.1249 0.3958 0.113 Uiso 1 1 calc R
C31 C 0.3784(7) 0.1427(6) 0.0418(4) 0.108(4) Uani 1 1 d .
H31G H 0.4289 0.1473 0.0176 0.130 Uiso 1 1 calc R
H31H H 0.3338 0.1071 0.0205 0.130 Uiso 1 1 calc R
C31A C 0.7125(4) 0.0863(5) 0.0158(3) 0.076(3) Uani 1 1 d .
H31E H 0.7298 0.0583 -0.0194 0.091 Uiso 1 1 calc R
H31F H 0.7131 0.1386 0.0074 0.091 Uiso 1 1 calc R
C31B C 0.7872(6) 0.1042(7) 0.4917(5) 0.145(5) Uani 1 1 d .
H31C H 0.7929 0.1582 0.4990 0.174 Uiso 1 1 calc R
H31D H 0.7598 0.0842 0.5252 0.174 Uiso 1 1 calc R
C31C C 0.0908(9) 0.2074(9) 0.4561(6) 0.179(7) Uani 1 1 d .
H31A H 0.1191 0.2572 0.4554 0.214 Uiso 1 1 calc R
H31B H 0.0318 0.2131 0.4704 0.214 Uiso 1 1 calc R
C32 C 0.3382(6) 0.2161(6) 0.0483(4) 0.111(4) Uani 1 1 d .
H32J H 0.3106 0.2282 0.0102 0.167 Uiso 1 1 calc R
H32K H 0.3846 0.2537 0.0625 0.167 Uiso 1 1 calc R
H32L H 0.2934 0.2140 0.0763 0.167 Uiso 1 1 calc R
C32A C 0.6177(5) 0.0606(6) 0.0262(4) 0.104(4) Uani 1 1 d .
H32G H 0.5781 0.0661 -0.0091 0.155 Uiso 1 1 calc R
H32H H 0.5982 0.0902 0.0592 0.155 Uiso 1 1 calc R
H32I H 0.6163 0.0090 0.0351 0.155 Uiso 1 1 calc R
C32B C 0.8789(7) 0.0761(8) 0.4902(5) 0.181(6) Uani 1 1 d .
H32D H 0.9086 0.0982 0.4590 0.271 Uiso 1 1 calc R
H32E H 0.8744 0.0227 0.4827 0.271 Uiso 1 1 calc R
H32F H 0.9131 0.0891 0.5280 0.271 Uiso 1 1 calc R
C32C C 0.1440(9) 0.1677(12) 0.4989(5) 0.235(11) Uani 1 1 d .
H32A H 0.2056 0.1690 0.4895 0.353 Uiso 1 1 calc R
H32B H 0.1208 0.1167 0.4974 0.353 Uiso 1 1 calc R
H32C H 0.1409 0.1908 0.5383 0.353 Uiso 1 1 calc R

loop_
_atom_site_aniso_label
_atom_site_aniso_U_11
_atom_site_aniso_U_22
_atom_site_aniso_U_33
_atom_site_aniso_U_23
_atom_site_aniso_U_13
_atom_site_aniso_U_12
Pt1 0.05345(18) 0.0458(2) 0.04237(18) 0.00048(15) 0.00473(13) 0.00332(14)
Pt1A 0.05632(18) 0.0513(2) 0.04518(19) -0.00293(16) 0.00342(13) 0.00586(15)
Pt1B 0.05572(18) 0.0548(2) 0.04065(18) 0.00294(16) 0.00088(13) -0.00435(15)
Pt1C 0.04474(17) 0.0438(2) 0.04508(18) -0.00407(15) 0.00447(12) 0.00046(13)
Cl1 0.1327(17) 0.0544(16) 0.0533(13) 0.0139(11) -0.0021(11) 0.0033(13)
Cl1A 0.1304(17) 0.0513(16) 0.0581(13) 0.0084(12) 0.0079(11) 0.0121(13)
Cl1B 0.1275(17) 0.0488(15) 0.0521(13) -0.0055(11) 0.0090(11) -0.0002(12)
Cl1C 0.0880(13) 0.0497(15) 0.0599(13) -0.0168(11) -0.0034(10) 0.0030(10)
O1 0.102(4) 0.038(4) 0.063(4) 0.004(3) -0.007(3) 0.008(3)
O1A 0.094(4) 0.066(5) 0.052(3) 0.010(3) 0.012(3) 0.011(3)
O1B 0.112(4) 0.058(5) 0.061(4) -0.006(4) 0.016(3) 0.006(3)
O1C 0.104(4) 0.041(4) 0.054(3) -0.003(3) 0.004(3) 0.008(3)
N0AA 0.063(4) 0.055(5) 0.048(4) -0.013(4) 0.004(3) 0.006(3)
N1 0.053(4) 0.060(5) 0.033(4) -0.005(3) 0.004(3) 0.001(3)
N1A 0.062(4) 0.054(5) 0.050(4) -0.013(4) 0.008(3) 0.001(3)
N1B 0.058(4) 0.059(5) 0.040(4) 0.009(4) 0.000(3) 0.001(3)
N1C 0.047(3) 0.054(5) 0.040(4) 0.005(3) 0.011(2) -0.001(3)
N2A 0.060(4) 0.071(6) 0.039(4) -0.015(4) 0.004(3) 0.004(3)
N2B 0.058(4) 0.075(6) 0.043(4) 0.008(4) 0.010(3) 0.006(4)
N2C 0.058(4) 0.047(5) 0.040(4) -0.001(4) 0.004(3) 0.001(3)
N3 0.063(4) 0.040(4) 0.046(4) -0.002(3) 0.005(3) -0.001(3)
N3A 0.053(3) 0.055(5) 0.039(4) -0.002(3) 0.003(3) 0.006(3)
N3B 0.055(4) 0.058(5) 0.048(4) 0.004(4) 0.007(3) -0.005(3)
N3C 0.056(4) 0.043(4) 0.048(4) -0.004(3) 0.003(3) -0.001(3)
N4 0.057(4) 0.048(5) 0.042(4) -0.005(4) 0.006(3) 0.000(3)
N4A 0.049(3) 0.052(5) 0.042(4) -0.007(4) 0.002(3) 0.000(3)
N4B 0.052(4) 0.058(5) 0.048(4) 0.009(4) 0.008(3) 0.003(3)
N4C 0.054(4) 0.052(5) 0.043(4) 0.000(4) 0.000(3) -0.001(3)
C1 0.054(5) 0.059(6) 0.044(5) -0.005(5) 0.008(3) 0.000(4)
C1A 0.056(5) 0.067(7) 0.063(6) -0.010(5) 0.005(4) 0.004(4)
C1AA 0.116(7) 0.057(7) 0.050(5) 0.001(5) 0.009(4) 0.014(5)
C1B 0.065(5) 0.066(7) 0.046(5) 0.013(5) -0.001(4) -0.005(4)
C1C 0.056(5) 0.066(7) 0.038(5) -0.004(4) 0.011(3) 0.005(4)
C2 0.094(6) 0.070(7) 0.046(5) 0.005(5) 0.014(4) 0.008(5)
C2A 0.107(7) 0.050(7) 0.086(7) -0.004(6) 0.010(5) 0.011(5)
C2B 0.105(7) 0.068(8) 0.062(6) 0.007(6) 0.012(5) 0.007(6)
C2C 0.078(5) 0.067(7) 0.052(6) -0.009(5) 0.011(4) 0.004(4)
C3 0.122(8) 0.089(9) 0.061(7) 0.003(6) 0.017(5) 0.010(6)
C3A 0.144(9) 0.052(8) 0.112(9) -0.017(7) 0.020(7) 0.011(6)
C3B 0.152(9) 0.061(8) 0.074(7) 0.012(6) 0.003(6) -0.006(6)
C3C 0.121(7) 0.094(9) 0.030(5) -0.021(5) 0.011(4) 0.007(6)
C4 0.113(7) 0.122(11) 0.045(6) -0.011(7) 0.024(5) 0.012(7)
C4A 0.123(8) 0.094(10) 0.086(8) -0.045(7) 0.016(6) 0.022(7)
C4B 0.162(10) 0.079(9) 0.081(8) 0.031(7) 0.011(6) 0.001(7)
C4C 0.139(8) 0.091(9) 0.047(6) 0.013(6) 0.013(5) 0.008(7)
C5 0.093(6) 0.086(8) 0.055(6) -0.010(6) 0.008(5) 0.012(5)
C5A 0.107(7) 0.078(8) 0.074(7) -0.025(6) 0.007(5) 0.016(6)
C5B 0.114(7) 0.082(9) 0.067(7) 0.023(6) 0.018(5) 0.001(6)
C5C 0.095(6) 0.069(7) 0.052(6) 0.002(5) 0.011(4) 0.000(5)
C6 0.062(5) 0.073(7) 0.037(5) -0.003(5) 0.010(4) 0.005(4)
C6A 0.066(5) 0.055(7) 0.064(6) -0.012(5) 0.002(4) 0.014(4)
C6AA 0.078(5) 0.047(6) 0.061(5) 0.011(5) -0.005(4) 0.009(4)
C6B 0.067(5) 0.072(7) 0.055(6) 0.018(5) 0.003(4) 0.004(5)
C6C 0.053(4) 0.054(6) 0.047(5) -0.002(5) 0.009(3) -0.001(4)
C7 0.042(4) 0.056(6) 0.047(5) -0.014(4) 0.001(3) 0.001(4)
C7A 0.041(4) 0.063(6) 0.049(5) -0.010(5) 0.003(3) -0.001(4)
C7B 0.050(4) 0.067(7) 0.038(5) 0.007(5) 0.003(3) -0.003(4)
C7C 0.036(4) 0.050(6) 0.046(5) 0.004(4) 0.009(3) 0.001(3)
C8 0.035(4) 0.045(5) 0.044(5) 0.004(4) 0.001(3) 0.004(3)
C8A 0.042(4) 0.065(6) 0.037(5) -0.008(4) 0.003(3) -0.005(4)
C8B 0.043(4) 0.061(6) 0.040(5) 0.003(4) 0.006(3) -0.002(4)
C8C 0.040(4) 0.051(6) 0.038(4) 0.002(4) 0.009(3) 0.006(3)
C9 0.056(4) 0.048(6) 0.055(5) -0.006(4) 0.000(3) 0.004(4)
C9A 0.049(4) 0.069(7) 0.044(5) -0.003(5) 0.008(3) 0.003(4)
C9B 0.056(5) 0.085(8) 0.036(5) 0.003(5) 0.008(3) 0.005(4)
C9C 0.058(4) 0.042(5) 0.051(5) -0.005(4) 0.003(3) 0.001(4)
C10 0.054(4) 0.042(6) 0.063(6) 0.005(5) 0.001(4) 0.001(4)
C10A 0.052(5) 0.061(6) 0.051(5) 0.004(5) 0.002(4) 0.002(4)
C10B 0.056(5) 0.065(7) 0.051(6) -0.009(5) 0.003(4) 0.007(4)
C10C 0.059(5) 0.041(5) 0.046(5) -0.008(4) 0.007(3) 0.000(4)
C11 0.057(5) 0.059(6) 0.045(5) 0.003(5) 0.001(3) 0.005(4)
C11A 0.048(4) 0.046(6) 0.050(5) -0.004(4) 0.004(3) -0.001(3)
C11B 0.058(5) 0.058(6) 0.063(6) 0.005(5) 0.014(4) 0.006(4)
C11C 0.056(4) 0.063(6) 0.035(4) 0.007(4) 0.000(3) 0.003(4)
C12 0.041(4) 0.051(6) 0.051(5) -0.001(4) 0.008(3) 0.008(4)
C12A 0.030(4) 0.055(6) 0.035(4) 0.002(4) -0.001(3) -0.001(3)
C12B 0.037(4) 0.057(6) 0.044(5) 0.005(4) 0.004(3) 0.000(4)
C12C 0.045(4) 0.051(6) 0.050(5) -0.006(4) 0.007(3) 0.005(4)
C13 0.040(4) 0.051(6) 0.055(5) -0.018(4) 0.008(3) -0.002(3)
C13A 0.040(4) 0.050(6) 0.056(5) -0.007(4) 0.003(3) 0.002(3)
C13B 0.038(4) 0.046(5) 0.052(5) 0.001(4) 0.002(3) -0.002(3)
C13C 0.037(4) 0.043(5) 0.052(5) -0.003(4) 0.000(3) 0.007(3)
C14 0.044(4) 0.045(5) 0.050(5) -0.005(4) 0.011(3) 0.005(4)
C14A 0.035(4) 0.055(6) 0.045(5) -0.002(4) 0.001(3) 0.002(4)
C14B 0.045(4) 0.064(7) 0.048(5) 0.012(5) 0.009(3) 0.002(4)
C14C 0.044(4) 0.045(6) 0.045(5) 0.001(4) 0.003(3) 0.000(3)
C15 0.057(5) 0.052(6) 0.052(5) -0.001(5) 0.004(4) -0.001(4)
C15A 0.046(4) 0.052(6) 0.039(5) -0.002(4) 0.000(3) 0.005(4)
C15B 0.056(5) 0.067(7) 0.039(5) 0.003(5) 0.005(3) -0.006(4)
C15C 0.048(4) 0.050(6) 0.056(5) 0.006(5) 0.008(3) 0.001(4)
C16 0.061(5) 0.059(7) 0.050(5) -0.003(5) 0.005(4) 0.009(4)
C16A 0.042(4) 0.053(6) 0.058(6) -0.005(5) 0.006(3) -0.002(4)
C16B 0.062(5) 0.078(7) 0.036(5) 0.006(5) 0.003(3) -0.002(4)
C16C 0.050(4) 0.053(6) 0.058(6) 0.003(5) 0.005(4) 0.001(4)
C17 0.112(7) 0.055(7) 0.056(6) -0.014(5) 0.007(5) 0.003(5)
C17A 0.075(5) 0.075(7) 0.040(5) -0.010(5) 0.005(4) 0.001(5)
C17B 0.090(6) 0.088(8) 0.043(5) 0.012(5) 0.001(4) 0.005(5)
C17C 0.089(6) 0.058(7) 0.067(6) 0.016(5) 0.003(4) 0.013(5)
C18 0.146(8) 0.044(7) 0.070(7) -0.016(5) 0.010(6) 0.011(6)
C18A 0.085(6) 0.103(10) 0.054(6) 0.002(6) -0.002(4) 0.008(6)
C18B 0.110(7) 0.095(9) 0.040(6) 0.014(6) -0.003(5) -0.006(6)
C18C 0.104(7) 0.054(7) 0.093(8) 0.029(6) 0.016(5) 0.020(5)
C19 0.161(9) 0.053(7) 0.069(7) -0.003(6) 0.021(6) 0.023(6)
C19A 0.096(6) 0.082(8) 0.054(6) 0.021(6) 0.006(4) 0.007(6)
C19B 0.099(6) 0.095(9) 0.041(5) -0.001(5) 0.003(4) -0.006(6)
C19C 0.123(7) 0.043(6) 0.082(7) 0.007(6) 0.017(5) 0.001(5)
C20A 0.077(5) 0.059(7) 0.061(6) 0.008(5) 0.005(4) 0.007(4)
C20B 0.070(5) 0.068(7) 0.058(6) 0.004(5) -0.002(4) 0.000(4)
C20C 0.081(5) 0.046(6) 0.072(6) 0.010(5) 0.009(4) 0.001(4)
C21 0.106(7) 0.057(7) 0.055(5) -0.021(5) -0.017(4) 0.012(5)
C21A 0.065(5) 0.097(8) 0.046(5) -0.014(5) 0.001(4) 0.008(5)
C21B 0.065(5) 0.084(7) 0.057(5) 0.012(5) 0.012(4) 0.007(4)
C21C 0.080(6) 0.062(7) 0.051(5) 0.009(5) 0.005(4) 0.006(5)
C22 0.143(10) 0.086(11) 0.185(12) -0.005(9) -0.003(8) 0.064(8)
C22A 0.081(6) 0.114(10) 0.075(7) -0.010(6) -0.014(5) 0.021(5)
C22B 0.091(6) 0.125(10) 0.063(6) -0.011(6) -0.016(5) 0.018(6)
C22C 0.081(6) 0.069(7) 0.103(7) 0.020(6) 0.003(5) -0.001(5)
C23 0.118(11) 0.157(17) 0.284(19) -0.014(15) -0.008(10) 0.011(10)
C23A 0.159(10) 0.196(15) 0.055(7) 0.007(8) -0.021(6) 0.052(9)
C23B 0.155(10) 0.189(16) 0.103(10) -0.062(10) -0.041(8) 0.050(9)
C23C 0.072(6) 0.140(11) 0.095(7) 0.037(7) 0.017(5) 0.006(6)
C24 0.118(10) 0.233(18) 0.159(12) -0.004(11) -0.001(8) 0.069(9)
C24A 0.278(18) 0.37(3) 0.114(12) 0.022(14) -0.025(11) 0.165(17)
C24B 0.36(2) 0.24(2) 0.121(13) -0.034(13) 0.032(13) -0.012(17)
C24C 0.082(7) 0.181(13) 0.099(8) 0.039(8) 0.019(5) 0.003(7)
C25A 0.072(5) 0.050(6) 0.065(6) 0.002(5) 0.017(4) 0.001(4)
C25B 0.074(6) 0.074(8) 0.086(7) 0.000(6) 0.018(5) 0.011(5)
C25C 0.091(6) 0.046(6) 0.066(6) -0.005(5) 0.003(4) 0.006(5)
C26 0.077(5) 0.051(6) 0.070(6) 0.003(5) -0.013(4) 0.003(4)
C26A 0.090(6) 0.077(8) 0.074(6) 0.009(6) 0.019(5) 0.006(5)
C26B 0.110(7) 0.073(9) 0.114(9) -0.008(7) 0.023(6) 0.013(6)
C26C 0.111(7) 0.051(7) 0.078(6) -0.006(5) 0.017(5) 0.012(5)
C27 0.119(7) 0.049(7) 0.100(8) 0.017(6) -0.009(5) 0.002(5)
C27A 0.149(9) 0.067(8) 0.105(8) 0.021(7) 0.037(6) 0.014(7)
C27B 0.182(11) 0.089(11) 0.132(11) -0.036(9) 0.026(8) -0.003(9)
C27C 0.167(9) 0.048(7) 0.115(9) -0.002(7) 0.038(7) 0.008(7)
C28 0.217(12) 0.066(9) 0.149(11) 0.036(8) -0.017(9) 0.004(8)
C28A 0.259(14) 0.072(10) 0.146(11) 0.027(9) 0.035(9) 0.011(9)
C28B 0.322(19) 0.061(10) 0.223(16) -0.017(11) 0.086(13) -0.004(11)
C28C 0.338(19) 0.043(9) 0.196(15) -0.016(9) 0.072(12) -0.002(10)
C29 0.051(4) 0.058(6) 0.053(5) 0.000(4) 0.001(4) 0.004(4)
C29A 0.055(5) 0.060(6) 0.052(5) -0.010(4) 0.008(3) 0.009(4)
C29B 0.082(6) 0.060(7) 0.054(5) 0.018(5) 0.009(4) 0.005(5)
C29C 0.054(5) 0.069(6) 0.049(5) 0.009(4) -0.001(4) 0.012(4)
C30 0.066(5) 0.097(8) 0.077(6) 0.025(6) 0.020(4) 0.026(5)
C30A 0.057(5) 0.059(6) 0.061(5) -0.008(4) 0.013(4) -0.003(4)
C30B 0.087(7) 0.086(8) 0.114(8) 0.027(7) 0.008(6) 0.024(6)
C30C 0.073(6) 0.141(11) 0.065(6) -0.024(6) 0.001(5) 0.025(6)
C31 0.131(8) 0.114(11) 0.095(8) 0.050(7) 0.045(6) 0.041(7)
C31A 0.062(5) 0.086(8) 0.076(6) -0.002(5) -0.003(4) -0.006(5)
C31B 0.065(7) 0.216(16) 0.152(11) 0.022(10) -0.006(7) 0.009(8)
C31C 0.190(14) 0.194(18) 0.156(14) -0.053(13) 0.102(11) -0.019(12)
C32 0.086(7) 0.139(12) 0.120(8) 0.058(8) 0.017(5) 0.026(7)
C32A 0.061(6) 0.140(11) 0.106(8) 0.000(7) 0.007(5) -0.016(6)
C32B 0.103(9) 0.27(2) 0.162(12) 0.020(12) -0.016(7) 0.030(10)
C32C 0.189(14) 0.43(3) 0.072(10) 0.019(14) -0.014(8) -0.028(16)

loop_
_atom_type_symbol
_atom_type_description
_atom_type_scat_dispersion_real
_atom_type_scat_dispersion_imag
_atom_type_scat_source
C C 0.0033 0.0016 'International Tables Vol C Tables 4.2.6.8 and 6.1.1.4'
H H 0.0000 0.0000 'International Tables Vol C Tables 4.2.6.8 and 6.1.1.4'
O O 0.0106 0.0060 'International Tables Vol C Tables 4.2.6.8 and 6.1.1.4'
N N 0.0061 0.0033 'International Tables Vol C Tables 4.2.6.8 and 6.1.1.4'
Pt Pt -1.7033 8.3905 'International Tables Vol C Tables 4.2.6.8 and 6.1.1.4'
Cl Cl 0.1484 0.1585 'International Tables Vol C Tables 4.2.6.8 and 6.1.1.4'

loop_
_geom_angle_atom_site_label_1
_geom_angle_atom_site_label_2
_geom_angle_atom_site_label_3
_geom_angle
N1 Pt1 Cl1 101.12(19)
N3 Pt1 Cl1 99.07(19)
N3 Pt1 N1 159.7(3)
C13 Pt1 Cl1 179.16(19)
C13 Pt1 N1 79.2(3)
C13 Pt1 N3 80.6(3)
N1A Pt1A Cl1A 100.9(2)
N1A Pt1A N3A 159.3(3)
N3A Pt1A Cl1A 99.79(18)
C13A Pt1A Cl1A 174.85(18)
C13A Pt1A N1A 79.9(3)
C13A Pt1A N3A 79.7(3)
N1B Pt1B Cl1B 100.4(2)
N3B Pt1B Cl1B 100.4(2)
N3B Pt1B N1B 159.2(3)
C13B Pt1B Cl1B 175.61(17)
C13B Pt1B N1B 80.0(3)
C13B Pt1B N3B 79.4(3)
N1C Pt1C Cl1C 100.58(18)
N3C Pt1C Cl1C 99.62(19)
N3C Pt1C N1C 159.7(3)
C13C Pt1C Cl1C 178.83(18)
C13C Pt1C N1C 79.8(3)
C13C Pt1C N3C 79.9(3)
C10 O1 C6AA 117.3(6)
C10A O1A C25A 117.5(6)
C10B O1B C25B 118.2(7)
C10C O1C C25C 118.4(6)
C6 N0AA C21 125.0(7)
C7 N0AA C6 107.2(7)
C7 N0AA C21 127.8(7)
C1 N1 Pt1 138.4(6)
C7 N1 Pt1 113.9(5)
C7 N1 C1 107.6(7)
C1A N1A Pt1A 136.9(6)
C7A N1A Pt1A 115.1(6)
C7A N1A C1A 107.8(7)
C1B N1B Pt1B 137.5(6)
C7B N1B Pt1B 113.5(5)
C7B N1B C1B 108.8(7)
C1C N1C Pt1C 138.8(6)
C7C N1C Pt1C 114.1(5)
C7C N1C C1C 106.7(6)
C6A N2A C21A 124.4(7)
C7A N2A C6A 107.2(7)
C7A N2A C21A 128.4(8)
C6B N2B C21B 123.8(7)
C7B N2B C6B 107.5(7)
C7B N2B C21B 128.7(8)
C6C N2C C21C 126.0(6)
C7C N2C C6C 106.8(6)
C7C N2C C21C 127.2(6)
C14 N3 Pt1 113.4(5)
C14 N3 C15 107.1(6)
C15 N3 Pt1 139.1(5)
C14A N3A Pt1A 113.7(5)
C14A N3A C15A 105.5(6)
C15A N3A Pt1A 140.4(6)
C14B N3B Pt1B 114.6(5)
C14B N3B C15B 105.2(7)
C15B N3B Pt1B 139.9(6)
C14C N3C Pt1C 114.1(5)
C14C N3C C15C 107.3(6)
C15C N3C Pt1C 138.3(5)
C14 N4 C16 107.6(6)
C14 N4 C29 127.7(7)
C16 N4 C29 124.4(6)
C14A N4A C16A 106.4(6)
C14A N4A C29A 129.0(6)
C16A N4A C29A 124.5(6)
C14B N4B C16B 107.1(7)
C14B N4B C29B 128.1(7)
C16B N4B C29B 124.8(7)
C14C N4C C16C 108.2(6)
C14C N4C C29C 128.2(7)
C16C N4C C29C 123.6(6)
N1 C1 C6 107.4(7)
C2 C1 N1 131.7(8)
C2 C1 C6 120.9(8)
N1A C1A C6A 106.1(8)
C2A C1A N1A 133.7(9)
C2A C1A C6A 120.2(9)
C15 C1AA H1A 121.8
C19 C1AA H1A 121.8
C19 C1AA C15 116.4(8)
N1B C1B C6B 106.6(8)
C2B C1B N1B 132.5(8)
C2B C1B C6B 120.9(9)
N1C C1C C6C 107.1(7)
C2C C1C N1C 131.6(8)
C2C C1C C6C 121.3(7)
C1 C2 H2 121.2
C3 C2 C1 117.5(9)
C3 C2 H2 121.2
C1A C2A H2A 120.3
C1A C2A C3A 119.4(9)
C3A C2A H2A 120.3
C1B C2B H2B 121.0
C3B C2B C1B 117.9(9)
C3B C2B H2B 121.0
C1C C2C H2C 121.3
C3C C2C C1C 117.3(8)
C3C C2C H2C 121.3
C2 C3 H3 119.4
C2 C3 C4 121.2(10)
C4 C3 H3 119.4
C2A C3A H3A 120.3
C2A C3A C4A 119.4(10)
C4A C3A H3A 120.3
C2B C3B H3B 119.5
C2B C3B C4B 121.0(10)
C4B C3B H3B 119.5
C2C C3C H3C 119.9
C2C C3C C4C 120.3(9)
C4C C3C H3C 119.9
C3 C4 H4 119.0
C5 C4 C3 122.1(9)
C5 C4 H4 119.0
C3A C4A H4A 118.6
C5A C4A C3A 122.8(10)
C5A C4A H4A 118.6
C3B C4B H4B 119.0
C5B C4B C3B 122.1(10)
C5B C4B H4B 119.0
C3C C4C H4C 117.7
C5C C4C C3C 124.6(9)
C5C C4C H4C 117.7
C4 C5 H5 121.9
C4 C5 C6 116.2(9)
C6 C5 H5 121.9
C4A C5A H5A 121.4
C4A C5A C6A 117.2(10)
C6A C5A H5A 121.4
C4B C5B H5B 121.2
C4B C5B C6B 117.6(9)
C6B C5B H5B 121.2
C4C C5C H5C 122.7
C4C C5C C6C 114.7(9)
C6C C5C H5C 122.7
N0AA C6 C1 107.0(7)
C5 C6 N0AA 130.9(9)
C5 C6 C1 122.1(8)
N2A C6A C1A 107.5(8)
N2A C6A C5A 131.4(9)
C5A C6A C1A 121.0(9)
O1 C6AA H6AA 110.1
O1 C6AA H6AB 110.1
O1 C6AA C26 108.1(6)
H6AA C6AA H6AB 108.4
C26 C6AA H6AA 110.1
C26 C6AA H6AB 110.1
N2B C6B C1B 107.3(8)
N2B C6B C5B 132.0(9)
C5B C6B C1B 120.6(10)
N2C C6C C1C 107.8(7)
N2C C6C C5C 130.4(8)
C5C C6C C1C 121.8(8)
N0AA C7 C8 132.2(8)
N1 C7 N0AA 110.8(7)
N1 C7 C8 116.9(7)
N1A C7A N2A 111.4(8)
N1A C7A C8A 116.5(7)
N2A C7A C8A 132.0(8)
N1B C7B N2B 109.7(7)
N1B C7B C8B 118.4(7)
N2B C7B C8B 131.8(8)
N1C C7C C8C 116.4(7)
N2C C7C N1C 111.6(6)
N2C C7C C8C 132.0(7)
C9 C8 C7 129.9(7)
C13 C8 C7 110.0(7)
C13 C8 C9 120.1(7)
C9A C8A C7A 132.1(7)
C9A C8A C13A 118.3(7)
C13A C8A C7A 109.6(7)
C9B C8B C7B 133.0(7)
C9B C8B C13B 117.3(7)
C13B C8B C7B 109.6(7)
C9C C8C C7C 129.9(7)
C13C C8C C7C 109.7(7)
C13C C8C C9C 120.3(7)
C8 C9 H9 120.7
C10 C9 C8 118.7(7)
C10 C9 H9 120.7
C8A C9A H9A 120.1
C8A C9A C10A 119.9(7)
C10A C9A H9A 120.1
C8B C9B H9B 119.4
C10B C9B C8B 121.2(7)
C10B C9B H9B 119.4
C8C C9C H9C 120.8
C8C C9C C10C 118.3(7)
C10C C9C H9C 120.8
O1 C10 C9 124.2(7)
O1 C10 C11 114.4(7)
C11 C10 C9 121.4(8)
O1A C10A C9A 114.4(7)
O1A C10A C11A 124.4(8)
C11A C10A C9A 121.2(8)
O1B C10B C9B 114.9(7)
O1B C10B C11B 124.5(8)
C9B C10B C11B 120.6(8)
O1C C10C C9C 122.5(7)
O1C C10C C11C 116.7(7)
C11C C10C C9C 120.8(7)
C10 C11 H11C 119.8
C12 C11 C10 120.5(7)
C12 C11 H11C 119.8
C10A C11A H11B 120.1
C12A C11A C10A 119.9(7)
C12A C11A H11B 120.1
C10B C11B H11A 120.0
C10B C11B C12B 120.0(8)
C12B C11B H11A 120.0
C10C C11C H11 119.4
C12C C11C C10C 121.2(7)
C12C C11C H11 119.4
C11 C12 C13 118.2(7)
C11 C12 C14 133.1(7)
C13 C12 C14 108.8(7)
C11A C12A C13A 119.5(6)
C11A C12A C14A 131.6(7)
C13A C12A C14A 108.8(7)
C11B C12B C14B 131.5(8)
C13B C12B C11B 118.9(7)
C13B C12B C14B 109.6(7)
C11C C12C C13C 118.3(7)
C11C C12C C14C 133.3(7)
C13C C12C C14C 108.4(7)
C8 C13 Pt1 120.0(5)
C8 C13 C12 121.1(7)
C12 C13 Pt1 118.9(6)
C8A C13A Pt1A 118.8(6)
C12A C13A Pt1A 119.9(5)
C12A C13A C8A 121.2(7)
C8B C13B Pt1B 118.2(6)
C12B C13B Pt1B 119.8(5)
C12B C13B C8B 121.9(7)
C8C C13C Pt1C 119.7(5)
C8C C13C C12C 120.9(7)
C12C C13C Pt1C 119.4(6)
N3 C14 N4 110.6(7)
N3 C14 C12 118.2(7)
N4 C14 C12 131.2(7)
N3A C14A N4A 112.4(6)
N3A C14A C12A 117.6(7)
N4A C14A C12A 129.9(8)
N3B C14B C12B 116.3(7)
N4B C14B N3B 112.1(7)
N4B C14B C12B 131.6(8)
N3C C14C N4C 110.4(7)
N3C C14C C12C 118.1(7)
N4C C14C C12C 131.3(7)
N3 C15 C1AA 131.3(8)
N3 C15 C16 108.5(7)
C16 C15 C1AA 120.1(8)
N3A C15A C20A 128.6(8)
C16A C15A N3A 109.1(7)
C16A C15A C20A 122.3(7)
C16B C15B N3B 107.9(7)
C20B C15B N3B 129.1(8)
C20B C15B C16B 123.0(7)
N3C C15C C16C 108.2(7)
N3C C15C C20C 131.5(8)
C20C C15C C16C 120.4(8)
N4 C16 C15 106.2(7)
C17 C16 N4 132.2(8)
C17 C16 C15 121.7(8)
C15A C16A N4A 106.6(7)
C15A C16A C17A 121.8(8)
C17A C16A N4A 131.5(8)
N4B C16B C15B 107.5(7)
N4B C16B C17B 132.4(9)
C15B C16B C17B 120.1(9)
N4C C16C C15C 105.9(7)
N4C C16C C17C 132.9(8)
C17C C16C C15C 121.2(8)
C16 C17 H17C 121.5
C18 C17 C16 116.9(8)
C18 C17 H17C 121.5
C16A C17A H17B 121.9
C18A C17A C16A 116.1(9)
C18A C17A H17B 121.9
C16B C17B H17A 121.4
C18B C17B C16B 117.2(9)
C18B C17B H17A 121.4
C16C C17C H17 121.6
C18C C17C C16C 116.7(8)
C18C C17C H17 121.6
C17 C18 H18C 119.3
C17 C18 C19 121.3(9)
C19 C18 H18C 119.3
C17A C18A H18B 118.7
C17A C18A C19A 122.7(9)
C19A C18A H18B 118.7
C17B C18B H18A 118.8
C17B C18B C19B 122.4(8)
C19B C18B H18A 118.8
C17C C18C H18 118.8
C17C C18C C19C 122.5(9)
C19C C18C H18 118.8
C1AA C19 C18 123.5(9)
C1AA C19 H19C 118.2
C18 C19 H19C 118.2
C18A C19A H19B 119.4
C20A C19A C18A 121.1(9)
C20A C19A H19B 119.4
C18B C19B H19A 118.9
C18B C19B C20B 122.2(9)
C20B C19B H19A 118.9
C18C C19C H19 119.0
C20C C19C C18C 122.0(9)
C20C C19C H19 119.0
C15A C20A H20B 122.1
C19A C20A C15A 115.9(8)
C19A C20A H20B 122.1
C15B C20B C19B 115.2(8)
C15B C20B H20A 122.4
C19B C20B H20A 122.4
C15C C20C H20 121.4
C19C C20C C15C 117.3(8)
C19C C20C H20 121.4
N0AA C21 H21G 110.3
N0AA C21 H21H 110.3
N0AA C21 C22 107.1(7)
H21G C21 H21H 108.5
C22 C21 H21G 110.3
C22 C21 H21H 110.3
N2A C21A H21E 108.7
N2A C21A H21F 108.7
N2A C21A C22A 114.4(6)
H21E C21A H21F 107.6
C22A C21A H21E 108.7
C22A C21A H21F 108.7
N2B C21B H21C 108.8
N2B C21B H21D 108.8
N2B C21B C22B 113.8(6)
H21C C21B H21D 107.7
C22B C21B H21C 108.8
C22B C21B H21D 108.8
N2C C21C H21A 108.8
N2C C21C H21B 108.8
N2C C21C C22C 113.9(6)
H21A C21C H21B 107.7
C22C C21C H21A 108.8
C22C C21C H21B 108.8
C21 C22 H22G 108.2
C21 C22 H22H 108.2
H22G C22 H22H 107.4
C23 C22 C21 116.2(11)
C23 C22 H22G 108.2
C23 C22 H22H 108.2
C21A C22A H22E 109.6
C21A C22A H22F 109.6
C21A C22A C23A 110.1(7)
H22E C22A H22F 108.2
C23A C22A H22E 109.6
C23A C22A H22F 109.6
C21B C22B H22C 110.0
C21B C22B H22D 110.0
C21B C22B C23B 108.4(7)
H22C C22B H22D 108.4
C23B C22B H22C 110.0
C23B C22B H22D 110.0
C21C C22C H22A 108.7
C21C C22C H22B 108.7
H22A C22C H22B 107.6
C23C C22C C21C 114.1(8)
C23C C22C H22A 108.7
C23C C22C H22B 108.7
C22 C23 H23G 109.4
C22 C23 H23H 109.4
C22 C23 C24 111.3(12)
H23G C23 H23H 108.0
C24 C23 H23G 109.4
C24 C23 H23H 109.4
C22A C23A H23E 109.5
C22A C23A H23F 109.5
H23E C23A H23F 108.1
C24A C23A C22A 110.8(10)
C24A C23A H23E 109.5
C24A C23A H23F 109.5
C22B C23B H23C 108.5
C22B C23B H23D 108.5
H23C C23B H23D 107.5
C24B C23B C22B 115.0(11)
C24B C23B H23C 108.5
C24B C23B H23D 108.5
C22C C23C H23A 109.1
C22C C23C H23B 109.1
C22C C23C C24C 112.7(8)
H23A C23C H23B 107.8
C24C C23C H23A 109.1
C24C C23C H23B 109.1
C23 C24 H24J 109.5
C23 C24 H24K 109.5
C23 C24 H24L 109.5
H24J C24 H24K 109.5
H24J C24 H24L 109.5
H24K C24 H24L 109.5
C23A C24A H24G 109.5
C23A C24A H24H 109.5
C23A C24A H24I 109.5
H24G C24A H24H 109.5
H24G C24A H24I 109.5
H24H C24A H24I 109.5
C23B C24B H24D 109.5
C23B C24B H24E 109.5
C23B C24B H24F 109.5
H24D C24B H24E 109.5
H24D C24B H24F 109.5
H24E C24B H24F 109.5
C23C C24C H24A 109.5
C23C C24C H24B 109.5
C23C C24C H24C 109.5
H24A C24C H24B 109.5
H24A C24C H24C 109.5
H24B C24C H24C 109.5
O1A C25A H25E 109.8
O1A C25A H25F 109.8
O1A C25A C26A 109.5(7)
H25E C25A H25F 108.2
C26A C25A H25E 109.8
C26A C25A H25F 109.8
O1B C25B H25C 109.8
O1B C25B H25D 109.8
O1B C25B C26B 109.2(8)
H25C C25B H25D 108.3
C26B C25B H25C 109.8
C26B C25B H25D 109.8
O1C C25C H25A 109.7
O1C C25C H25B 109.7
O1C C25C C26C 109.9(7)
H25A C25C H25B 108.2
C26C C25C H25A 109.7
C26C C25C H25B 109.7
C6AA C26 H26G 109.1
C6AA C26 H26H 109.1
C6AA C26 C27 112.4(7)
H26G C26 H26H 107.9
C27 C26 H26G 109.1
C27 C26 H26H 109.1
C25A C26A H26E 108.8
C25A C26A H26F 108.8
C25A C26A C27A 113.9(8)
H26E C26A H26F 107.7
C27A C26A H26E 108.8
C27A C26A H26F 108.8
C25B C26B H26C 108.9
C25B C26B H26D 108.9
H26C C26B H26D 107.7
C27B C26B C25B 113.5(9)
C27B C26B H26C 108.9
C27B C26B H26D 108.9
C25C C26C H26A 109.1
C25C C26C H26B 109.1
C25C C26C C27C 112.5(8)
H26A C26C H26B 107.8
C27C C26C H26A 109.1
C27C C26C H26B 109.1
C26 C27 H27G 109.0
C26 C27 H27H 109.0
C26 C27 C28 113.1(8)
H27G C27 H27H 107.8
C28 C27 H27G 109.0
C28 C27 H27H 109.0
C26A C27A H27E 108.8
C26A C27A H27F 108.8
H27E C27A H27F 107.7
C28A C27A C26A 113.9(9)
C28A C27A H27E 108.8
C28A C27A H27F 108.8
C26B C27B H27C 108.7
C26B C27B H27D 108.7
C26B C27B C28B 114.2(11)
H27C C27B H27D 107.6
C28B C27B H27C 108.7
C28B C27B H27D 108.7
C26C C27C H27A 108.5
C26C C27C H27B 108.5
H27A C27C H27B 107.5
C28C C27C C26C 115.3(9)
C28C C27C H27A 108.5
C28C C27C H27B 108.5
C27 C28 H28J 109.5
C27 C28 H28K 109.5
C27 C28 H28L 109.5
H28J C28 H28K 109.5
H28J C28 H28L 109.5
H28K C28 H28L 109.5
C27A C28A H28G 109.5
C27A C28A H28H 109.5
C27A C28A H28I 109.5
H28G C28A H28H 109.5
H28G C28A H28I 109.5
H28H C28A H28I 109.5
C27B C28B H28D 109.5
C27B C28B H28E 109.5
C27B C28B H28F 109.5
H28D C28B H28E 109.5
H28D C28B H28F 109.5
H28E C28B H28F 109.5
C27C C28C H28A 109.5
C27C C28C H28B 109.5
C27C C28C H28C 109.5
H28A C28C H28B 109.5
H28A C28C H28C 109.5
H28B C28C H28C 109.5
N4 C29 H29G 108.8
N4 C29 H29H 108.8
N4 C29 C30 113.7(5)
H29G C29 H29H 107.7
C30 C29 H29G 108.8
C30 C29 H29H 108.8
N4A C29A H29E 109.0
N4A C29A H29F 109.0
N4A C29A C30A 112.9(6)
H29E C29A H29F 107.8
C30A C29A H29E 109.0
C30A C29A H29F 109.0
N4B C29B H29C 108.5
N4B C29B H29D 108.5
N4B C29B C30B 115.1(6)
H29C C29B H29D 107.5
C30B C29B H29C 108.5
C30B C29B H29D 108.5
N4C C29C H29A 109.0
N4C C29C H29B 109.0
N4C C29C C30C 112.9(6)
H29A C29C H29B 107.8
C30C C29C H29A 109.0
C30C C29C H29B 109.0
C29 C30 H30G 109.4
C29 C30 H30H 109.4
C29 C30 C31 111.0(6)
H30G C30 H30H 108.0
C31 C30 H30G 109.4
C31 C30 H30H 109.4
C29A C30A H30E 108.6
C29A C30A H30F 108.6
H30E C30A H30F 107.5
C31A C30A C29A 114.8(6)
C31A C30A H30E 108.6
C31A C30A H30F 108.6
C29B C30B H30C 108.8
C29B C30B H30D 108.8
H30C C30B H30D 107.7
C31B C30B C29B 113.6(8)
C31B C30B H30C 108.8
C31B C30B H30D 108.8
C29C C30C H30A 108.5
C29C C30C H30B 108.5
H30A C30C H30B 107.5
C31C C30C C29C 115.2(8)
C31C C30C H30A 108.5
C31C C30C H30B 108.5
C30 C31 H31G 108.7
C30 C31 H31H 108.7
H31G C31 H31H 107.6
C32 C31 C30 114.1(8)
C32 C31 H31G 108.7
C32 C31 H31H 108.7
C30A C31A H31E 108.6
C30A C31A H31F 108.6
C30A C31A C32A 114.5(6)
H31E C31A H31F 107.6
C32A C31A H31E 108.6
C32A C31A H31F 108.6
C30B C31B H31C 108.4
C30B C31B H31D 108.4
H31C C31B H31D 107.5
C32B C31B C30B 115.3(10)
C32B C31B H31C 108.4
C32B C31B H31D 108.4
C30C C31C H31A 108.0
C30C C31C H31B 108.0
H31A C31C H31B 107.3
C32C C31C C30C 117.2(14)
C32C C31C H31A 108.0
C32C C31C H31B 108.0
C31 C32 H32J 109.5
C31 C32 H32K 109.5
C31 C32 H32L 109.5
H32J C32 H32K 109.5
H32J C32 H32L 109.5
H32K C32 H32L 109.5
C31A C32A H32G 109.5
C31A C32A H32H 109.5
C31A C32A H32I 109.5
H32G C32A H32H 109.5
H32G C32A H32I 109.5
H32H C32A H32I 109.5
C31B C32B H32D 109.5
C31B C32B H32E 109.5
C31B C32B H32F 109.5
H32D C32B H32E 109.5
H32D C32B H32F 109.5
H32E C32B H32F 109.5
C31C C32C H32A 109.5
C31C C32C H32B 109.5
C31C C32C H32C 109.5
H32A C32C H32B 109.5
H32A C32C H32C 109.5
H32B C32C H32C 109.5

loop_
_geom_bond_atom_site_label_1
_geom_bond_atom_site_label_2
_geom_bond_distance
Pt1 Cl1 2.379(2)
Pt1 N1 2.035(6)
Pt1 N3 2.025(6)
Pt1 C13 1.914(8)
Pt1A Cl1A 2.406(2)
Pt1A N1A 2.025(6)
Pt1A N3A 2.029(6)
Pt1A C13A 1.927(7)
Pt1B Cl1B 2.405(2)
Pt1B N1B 2.036(6)
Pt1B N3B 2.024(6)
Pt1B C13B 1.937(7)
Pt1C Cl1C 2.396(2)
Pt1C N1C 2.024(5)
Pt1C N3C 2.018(6)
Pt1C C13C 1.930(7)
O1 C6AA 1.429(8)
O1 C10 1.375(8)
O1A C10A 1.367(8)
O1A C25A 1.412(8)
O1B C10B 1.370(9)
O1B C25B 1.411(9)
O1C C10C 1.369(8)
O1C C25C 1.408(8)
N0AA C6 1.390(9)
N0AA C7 1.354(8)
N0AA C21 1.458(9)
N1 C1 1.390(8)
N1 C7 1.332(9)
N1A C1A 1.398(10)
N1A C7A 1.334(9)
N1B C1B 1.386(9)
N1B C7B 1.329(9)
N1C C1C 1.394(8)
N1C C7C 1.352(8)
N2A C6A 1.384(9)
N2A C7A 1.346(8)
N2A C21A 1.449(8)
N2B C6B 1.380(10)
N2B C7B 1.366(8)
N2B C21B 1.455(9)
N2C C6C 1.388(8)
N2C C7C 1.343(8)
N2C C21C 1.458(9)
N3 C14 1.340(8)
N3 C15 1.380(9)
N3A C14A 1.339(8)
N3A C15A 1.396(8)
N3B C14B 1.351(9)
N3B C15B 1.400(8)
N3C C14C 1.337(8)
N3C C15C 1.387(9)
N4 C14 1.367(8)
N4 C16 1.385(9)
N4 C29 1.460(8)
N4A C14A 1.350(8)
N4A C16A 1.401(8)
N4A C29A 1.458(8)
N4B C14B 1.343(8)
N4B C16B 1.371(9)
N4B C29B 1.455(9)
N4C C14C 1.367(8)
N4C C16C 1.380(9)
N4C C29C 1.447(8)
C1 C2 1.378(10)
C1 C6 1.390(10)
C1A C2A 1.364(11)
C1A C6A 1.411(10)
C1AA H1A 0.9300
C1AA C15 1.413(10)
C1AA C19 1.347(11)
C1B C2B 1.385(11)
C1B C6B 1.395(10)
C1C C2C 1.378(10)
C1C C6C 1.395(10)
C2 H2 0.9300
C2 C3 1.372(10)
C2A H2A 0.9300
C2A C3A 1.373(11)
C2B H2B 0.9300
C2B C3B 1.361(11)
C2C H2C 0.9300
C2C C3C 1.367(10)
C3 H3 0.9300
C3 C4 1.394(12)
C3A H3A 0.9300
C3A C4A 1.401(12)
C3B H3B 0.9300
C3B C4B 1.396(12)
C3C H3C 0.9300
C3C C4C 1.380(12)
C4 H4 0.9300
C4 C5 1.374(12)
C4A H4A 0.9300
C4A C5A 1.357(12)
C4B H4B 0.9300
C4B C5B 1.353(12)
C4C H4C 0.9300
C4C C5C 1.363(11)
C5 H5 0.9300
C5 C6 1.385(10)
C5A H5A 0.9300
C5A C6A 1.383(11)
C5B H5B 0.9300
C5B C6B 1.392(11)
C5C H5C 0.9300
C5C C6C 1.391(9)
C6AA H6AA 0.9700
C6AA H6AB 0.9700
C6AA C26 1.497(9)
C7 C8 1.442(9)
C7A C8A 1.461(10)
C7B C8B 1.441(10)
C7C C8C 1.464(9)
C8 C9 1.403(9)
C8 C13 1.381(9)
C8A C9A 1.398(10)
C8A C13A 1.422(9)
C8B C9B 1.391(10)
C8B C13B 1.416(9)
C8C C9C 1.399(9)
C8C C13C 1.389(9)
C9 H9 0.9300
C9 C10 1.402(9)
C9A H9A 0.9300
C9A C10A 1.401(10)
C9B H9B 0.9300
C9B C10B 1.384(10)
C9C H9C 0.9300
C9C C10C 1.403(9)
C10 C11 1.391(10)
C10A C11A 1.390(9)
C10B C11B 1.386(9)
C10C C11C 1.392(9)
C11 H11C 0.9300
C11 C12 1.387(9)
C11A H11B 0.9300
C11A C12A 1.391(9)
C11B H11A 0.9300
C11B C12B 1.394(10)
C11C H11 0.9300
C11C C12C 1.374(9)
C12 C13 1.432(9)
C12 C14 1.448(9)
C12A C13A 1.394(9)
C12A C14A 1.460(9)
C12B C13B 1.389(9)
C12B C14B 1.461(9)
C12C C13C 1.416(9)
C12C C14C 1.454(9)
C15 C16 1.402(9)
C15A C16A 1.377(9)
C15A C20A 1.399(10)
C15B C16B 1.391(10)
C15B C20B 1.390(10)
C15C C16C 1.408(9)
C15C C20C 1.406(10)
C16 C17 1.383(10)
C16A C17A 1.393(9)
C16B C17B 1.403(9)
C16C C17C 1.398(10)
C17 H17C 0.9300
C17 C18 1.371(11)
C17A H17B 0.9300
C17A C18A 1.369(11)
C17B H17A 0.9300
C17B C18B 1.362(11)
C17C H17 0.9300
C17C C18C 1.358(11)
C18 H18C 0.9300
C18 C19 1.379(11)
C18A H18B 0.9300
C18A C19A 1.405(11)
C18B H18A 0.9300
C18B C19B 1.377(11)
C18C H18 0.9300
C18C C19C 1.395(11)
C19 H19C 0.9300
C19A H19B 0.9300
C19A C20A 1.387(10)
C19B H19A 0.9300
C19B C20B 1.396(10)
C19C H19 0.9300
C19C C20C 1.354(10)
C20A H20B 0.9300
C20B H20A 0.9300
C20C H20 0.9300
C21 H21G 0.9700
C21 H21H 0.9700
C21 C22 1.565(11)
C21A H21E 0.9700
C21A H21F 0.9700
C21A C22A 1.524(9)
C21B H21C 0.9700
C21B H21D 0.9700
C21B C22B 1.503(9)
C21C H21A 0.9700
C21C H21B 0.9700
C21C C22C 1.499(9)
C22 H22G 0.9700
C22 H22H 0.9700
C22 C23 1.359(12)
C22A H22E 0.9700
C22A H22F 0.9700
C22A C23A 1.546(12)
C22B H22C 0.9700
C22B H22D 0.9700
C22B C23B 1.583(12)
C22C H22A 0.9700
C22C H22B 0.9700
C22C C23C 1.459(10)
C23 H23G 0.9700
C23 H23H 0.9700
C23 C24 1.510(12)
C23A H23E 0.9700
C23A H23F 0.9700
C23A C24A 1.512(13)
C23B H23C 0.9700
C23B H23D 0.9700
C23B C24B 1.396(12)
C23C H23A 0.9700
C23C H23B 0.9700
C23C C24C 1.560(10)
C24 H24J 0.9600
C24 H24K 0.9600
C24 H24L 0.9600
C24A H24G 0.9600
C24A H24H 0.9600
C24A H24I 0.9600
C24B H24D 0.9600
C24B H24E 0.9600
C24B H24F 0.9600
C24C H24A 0.9600
C24C H24B 0.9600
C24C H24C 0.9600
C25A H25E 0.9700
C25A H25F 0.9700
C25A C26A 1.495(10)
C25B H25C 0.9700
C25B H25D 0.9700
C25B C26B 1.491(11)
C25C H25A 0.9700
C25C H25B 0.9700
C25C C26C 1.483(10)
C26 H26G 0.9700
C26 H26H 0.9700
C26 C27 1.514(11)
C26A H26E 0.9700
C26A H26F 0.9700
C26A C27A 1.502(11)
C26B H26C 0.9700
C26B H26D 0.9700
C26B C27B 1.475(13)
C26C H26A 0.9700
C26C H26B 0.9700
C26C C27C 1.528(11)
C27 H27G 0.9700
C27 H27H 0.9700
C27 C28 1.528(11)
C27A H27E 0.9700
C27A H27F 0.9700
C27A C28A 1.493(12)
C27B H27C 0.9700
C27B H27D 0.9700
C27B C28B 1.482(14)
C27C H27A 0.9700
C27C H27B 0.9700
C27C C28C 1.495(13)
C28 H28J 0.9600
C28 H28K 0.9600
C28 H28L 0.9600
C28A H28G 0.9600
C28A H28H 0.9600
C28A H28I 0.9600
C28B H28D 0.9600
C28B H28E 0.9600
C28B H28F 0.9600
C28C H28A 0.9600
C28C H28B 0.9600
C28C H28C 0.9600
C29 H29G 0.9700
C29 H29H 0.9700
C29 C30 1.490(8)
C29A H29E 0.9700
C29A H29F 0.9700
C29A C30A 1.516(8)
C29B H29C 0.9700
C29B H29D 0.9700
C29B C30B 1.513(9)
C29C H29A 0.9700
C29C H29B 0.9700
C29C C30C 1.503(9)
C30 H30G 0.9700
C30 H30H 0.9700
C30 C31 1.550(10)
C30A H30E 0.9700
C30A H30F 0.9700
C30A C31A 1.489(9)
C30B H30C 0.9700
C30B H30D 0.9700
C30B C31B 1.486(11)
C30C H30A 0.9700
C30C H30B 0.9700
C30C C31C 1.442(13)
C31 H31G 0.9700
C31 H31H 0.9700
C31 C32 1.477(12)
C31A H31E 0.9700
C31A H31F 0.9700
C31A C32A 1.508(8)
C31B H31C 0.9700
C31B H31D 0.9700
C31B C32B 1.482(12)
C31C H31A 0.9700
C31C H31B 0.9700
C31C C32C 1.442(18)
C32 H32J 0.9600
C32 H32K 0.9600
C32 H32L 0.9600
C32A H32G 0.9600
C32A H32H 0.9600
C32A H32I 0.9600
C32B H32D 0.9600
C32B H32E 0.9600
C32B H32F 0.9600
C32C H32A 0.9600
C32C H32B 0.9600
C32C H32C 0.9600

loop_
_geom_torsion_atom_site_label_1
_geom_torsion_atom_site_label_2
_geom_torsion_atom_site_label_3
_geom_torsion_atom_site_label_4
_geom_torsion
Pt1 N1 C1 C2 3.9(11)
Pt1 N1 C1 C6 -174.2(5)
Pt1 N1 C7 N0AA 176.2(4)
Pt1 N1 C7 C8 -0.2(7)
Pt1 N3 C14 N4 -172.4(4)
Pt1 N3 C14 C12 5.0(7)
Pt1 N3 C15 C1AA -7.3(12)
Pt1 N3 C15 C16 169.8(5)
Pt1A N1A C1A C2A -3.3(13)
Pt1A N1A C1A C6A 174.5(5)
Pt1A N1A C7A N2A -175.9(4)
Pt1A N1A C7A C8A 1.8(7)
Pt1A N3A C14A N4A 174.7(4)
Pt1A N3A C14A C12A -1.3(7)
Pt1A N3A C15A C16A -172.2(5)
Pt1A N3A C15A C20A 7.2(11)
Pt1B N1B C1B C2B -5.6(13)
Pt1B N1B C1B C6B 174.2(5)
Pt1B N1B C7B N2B -175.0(4)
Pt1B N1B C7B C8B 2.9(7)
Pt1B N3B C14B N4B 177.2(4)
Pt1B N3B C14B C12B -2.2(7)
Pt1B N3B C15B C16B -174.4(5)
Pt1B N3B C15B C20B 5.1(11)
Pt1C N1C C1C C2C 8.6(11)
Pt1C N1C C1C C6C -172.1(4)
Pt1C N1C C7C N2C 174.7(4)
Pt1C N1C C7C C8C -4.1(6)
Pt1C N3C C14C N4C -173.6(4)
Pt1C N3C C14C C12C 2.6(7)
Pt1C N3C C15C C16C 172.0(5)
Pt1C N3C C15C C20C -8.3(12)
Cl1 Pt1 N1 C1 -3.8(6)
Cl1 Pt1 N1 C7 -179.7(4)
Cl1 Pt1 N3 C14 175.5(4)
Cl1 Pt1 N3 C15 3.8(7)
Cl1 Pt1 C13 C8 114(15)
Cl1 Pt1 C13 C12 -64(15)
Cl1A Pt1A N1A C1A 11.7(7)
Cl1A Pt1A N1A C7A -174.3(4)
Cl1A Pt1A N3A C14A 173.1(4)
Cl1A Pt1A N3A C15A -15.8(6)
Cl1A Pt1A C13A C8A 96(2)
Cl1A Pt1A C13A C12A -80(3)
Cl1B Pt1B N1B C1B 10.9(7)
Cl1B Pt1B N1B C7B -175.8(4)
Cl1B Pt1B N3B C14B 174.8(4)
Cl1B Pt1B N3B C15B -12.0(6)
Cl1B Pt1B C13B C8B 94(3)
Cl1B Pt1B C13B C12B -83(3)
Cl1C Pt1C N1C C1C -5.2(6)
Cl1C Pt1C N1C C7C -177.2(4)
Cl1C Pt1C N3C C14C 178.2(4)
Cl1C Pt1C N3C C15C 6.4(6)
Cl1C Pt1C C13C C8C 112(11)
Cl1C Pt1C C13C C12C -69(11)
O1 C6AA C26 C27 177.5(6)
O1 C10 C11 C12 178.0(5)
O1A C10A C11A C12A -180.0(5)
O1A C25A C26A C27A 179.7(7)
O1B C10B C11B C12B -179.7(6)
O1B C25B C26B C27B 176.2(8)
O1C C10C C11C C12C 180.0(6)
O1C C25C C26C C27C 176.5(7)
N0AA C7 C8 C9 5.3(11)
N0AA C7 C8 C13 -174.4(6)
N0AA C21 C22 C23 -172.9(12)
N1 Pt1 N3 C14 0.1(8)
N1 Pt1 N3 C15 -171.5(6)
N1 Pt1 C13 C8 1.2(5)
N1 Pt1 C13 C12 -176.6(5)
N1 C1 C2 C3 -178.8(7)
N1 C1 C6 N0AA -2.2(7)
N1 C1 C6 C5 178.4(6)
N1 C7 C8 C9 -179.3(6)
N1 C7 C8 C13 1.1(8)
N1A Pt1A N3A C14A -11.1(8)
N1A Pt1A N3A C15A 160.0(6)
N1A Pt1A C13A C8A -2.9(4)
N1A Pt1A C13A C12A -178.7(5)
N1A C1A C2A C3A 178.5(8)
N1A C1A C6A N2A -0.2(8)
N1A C1A C6A C5A -178.5(7)
N1A C7A C8A C9A 175.2(6)
N1A C7A C8A C13A -3.9(8)
N1B Pt1B N3B C14B -9.7(9)
N1B Pt1B N3B C15B 163.5(6)
N1B Pt1B C13B C8B -2.4(4)
N1B Pt1B C13B C12B -179.3(5)
N1B C1B C2B C3B 179.6(7)
N1B C1B C6B N2B -1.4(8)
N1B C1B C6B C5B -178.6(6)
N1B C7B C8B C9B 175.4(7)
N1B C7B C8B C13B -4.6(8)
N1C Pt1C N3C C14C 3.2(8)
N1C Pt1C N3C C15C -168.6(6)
N1C Pt1C C13C C8C 1.2(5)
N1C Pt1C C13C C12C 180.0(5)
N1C C1C C2C C3C 179.4(7)
N1C C1C C6C N2C -0.6(7)
N1C C1C C6C C5C 179.9(6)
N1C C7C C8C C9C -175.6(6)
N1C C7C C8C C13C 4.9(7)
N2A C7A C8A C9A -7.8(12)
N2A C7A C8A C13A 173.2(6)
N2A C21A C22A C23A -176.0(8)
N2B C7B C8B C9B -7.4(12)
N2B C7B C8B C13B 172.6(6)
N2B C21B C22B C23B 172.9(8)
N2C C7C C8C C9C 5.9(11)
N2C C7C C8C C13C -173.7(6)
N2C C21C C22C C23C 70.3(9)
N3 Pt1 N1 C1 171.6(6)
N3 Pt1 N1 C7 -4.4(8)
N3 Pt1 C13 C8 179.8(5)
N3 Pt1 C13 C12 2.1(4)
N3 C15 C16 N4 1.6(7)
N3 C15 C16 C17 -178.4(6)
N3A Pt1A N1A C1A -164.1(6)
N3A Pt1A N1A C7A 10.0(9)
N3A Pt1A C13A C8A -179.6(5)
N3A Pt1A C13A C12A 4.7(5)
N3A C15A C16A N4A 0.5(7)
N3A C15A C16A C17A 178.9(5)
N3A C15A C20A C19A -179.4(6)
N3B Pt1B N1B C1B -164.6(6)
N3B Pt1B N1B C7B 8.7(9)
N3B Pt1B C13B C8B -179.2(5)
N3B Pt1B C13B C12B 3.9(5)
N3B C15B C16B N4B -0.4(7)
N3B C15B C16B C17B 179.7(6)
N3B C15B C20B C19B -179.7(6)
N3C Pt1C N1C C1C 169.8(6)
N3C Pt1C N1C C7C -2.3(8)
N3C Pt1C C13C C8C 179.8(5)
N3C Pt1C C13C C12C -1.4(4)
N3C C15C C16C N4C -0.4(7)
N3C C15C C16C C17C -179.3(6)
N3C C15C C20C C19C 179.5(7)
N4 C16 C17 C18 -178.9(7)
N4 C29 C30 C31 179.0(7)
N4A C16A C17A C18A 178.6(6)
N4A C29A C30A C31A 66.9(8)
N4B C16B C17B C18B 179.7(7)
N4B C29B C30B C31B 70.9(10)
N4C C16C C17C C18C -178.2(7)
N4C C29C C30C C31C 172.5(10)
C1 N1 C7 N0AA -1.0(7)
C1 N1 C7 C8 -177.4(5)
C1 C2 C3 C4 1.8(12)
C1A N1A C7A N2A -0.2(7)
C1A N1A C7A C8A 177.5(5)
C1A C2A C3A C4A -0.9(14)
C1AA C15 C16 N4 179.1(6)
C1AA C15 C16 C17 -0.9(11)
C1B N1B C7B N2B 0.3(7)
C1B N1B C7B C8B 178.1(5)
C1B C2B C3B C4B 0.1(13)
C1C N1C C7C N2C 0.2(7)
C1C N1C C7C C8C -178.6(5)
C1C C2C C3C C4C 1.5(12)
C2 C1 C6 N0AA 179.5(6)
C2 C1 C6 C5 0.1(11)
C2 C3 C4 C5 -1.8(14)
C2A C1A C6A N2A 178.0(7)
C2A C1A C6A C5A -0.3(12)
C2A C3A C4A C5A 0.5(15)
C2B C1B C6B N2B 178.5(7)
C2B C1B C6B C5B 1.3(11)
C2B C3B C4B C5B -1.3(15)
C2C C1C C6C N2C 178.7(6)
C2C C1C C6C C5C -0.7(10)
C2C C3C C4C C5C -3.1(14)
C3 C4 C5 C6 0.8(13)
C3A C4A C5A C6A 0.1(15)
C3B C4B C5B C6B 2.3(15)
C3C C4C C5C C6C 2.6(13)
C4 C5 C6 N0AA -179.2(7)
C4 C5 C6 C1 0.1(11)
C4A C5A C6A N2A -178.0(8)
C4A C5A C6A C1A -0.2(13)
C4B C5B C6B N2B -178.7(8)
C4B C5B C6B C1B -2.3(13)
C4C C5C C6C N2C -180.0(7)
C4C C5C C6C C1C -0.6(11)
C6 N0AA C7 N1 -0.4(7)
C6 N0AA C7 C8 175.3(6)
C6 N0AA C21 C22 -90.7(8)
C6 C1 C2 C3 -1.0(11)
C6A N2A C7A N1A 0.0(7)
C6A N2A C7A C8A -177.2(7)
C6A N2A C21A C22A -89.7(9)
C6A C1A C2A C3A 0.8(12)
C6AA O1 C10 C9 -3.2(9)
C6AA O1 C10 C11 176.3(6)
C6AA C26 C27 C28 -179.5(7)
C6B N2B C7B N1B -1.2(7)
C6B N2B C7B C8B -178.6(7)
C6B N2B C21B C22B -85.7(9)
C6B C1B C2B C3B -0.1(12)
C6C N2C C7C N1C -0.6(7)
C6C N2C C7C C8C 178.0(6)
C6C N2C C21C C22C -103.4(8)
C6C C1C C2C C3C 0.3(10)
C7 N0AA C6 C1 1.6(7)
C7 N0AA C6 C5 -179.0(7)
C7 N0AA C21 C22 85.8(9)
C7 N1 C1 C2 -180.0(7)
C7 N1 C1 C6 2.0(7)
C7 C8 C9 C10 -179.0(6)
C7 C8 C13 Pt1 -1.6(7)
C7 C8 C13 C12 176.2(5)
C7A N1A C1A C2A -177.6(8)
C7A N1A C1A C6A 0.2(7)
C7A N2A C6A C1A 0.1(8)
C7A N2A C6A C5A 178.2(8)
C7A N2A C21A C22A 94.5(9)
C7A C8A C9A C10A -179.1(6)
C7A C8A C13A Pt1A 4.5(7)
C7A C8A C13A C12A -179.8(5)
C7B N1B C1B C2B -179.1(8)
C7B N1B C1B C6B 0.7(8)
C7B N2B C6B C1B 1.6(8)
C7B N2B C6B C5B 178.3(8)
C7B N2B C21B C22B 97.0(9)
C7B C8B C9B C10B 179.7(6)
C7B C8B C13B Pt1B 4.4(7)
C7B C8B C13B C12B -178.8(5)
C7C N1C C1C C2C -179.0(7)
C7C N1C C1C C6C 0.3(7)
C7C N2C C6C C1C 0.7(7)
C7C N2C C6C C5C -179.9(7)
C7C N2C C21C C22C 75.3(8)
C7C C8C C9C C10C -179.6(6)
C7C C8C C13C Pt1C -3.5(7)
C7C C8C C13C C12C 177.7(5)
C8 C9 C10 O1 -178.2(6)
C8 C9 C10 C11 2.4(9)
C8A C9A C10A O1A 179.6(5)
C8A C9A C10A C11A -0.4(10)
C8B C9B C10B O1B 179.5(6)
C8B C9B C10B C11B -0.3(10)
C8C C9C C10C O1C -179.3(6)
C8C C9C C10C C11C 1.4(9)
C9 C8 C13 Pt1 178.7(4)
C9 C8 C13 C12 -3.6(9)
C9 C10 C11 C12 -2.5(10)
C9A C8A C13A Pt1A -174.7(4)
C9A C8A C13A C12A 1.0(9)
C9A C10A C11A C12A 0.1(9)
C9B C8B C13B Pt1B -175.6(5)
C9B C8B C13B C12B 1.2(9)
C9B C10B C11B C12B 0.1(10)
C9C C8C C13C Pt1C 176.9(4)
C9C C8C C13C C12C -1.9(9)
C9C C10C C11C C12C -0.8(10)
C10 O1 C6AA C26 178.9(5)
C10 C11 C12 C13 -0.4(9)
C10 C11 C12 C14 -178.8(6)
C10A O1A C25A C26A 178.5(5)
C10A C11A C12A C13A 0.8(9)
C10A C11A C12A C14A -178.4(6)
C10B O1B C25B C26B 178.8(6)
C10B C11B C12B C13B 0.8(9)
C10B C11B C12B C14B -177.7(6)
C10C O1C C25C C26C 179.7(6)
C10C C11C C12C C13C -1.2(9)
C10C C11C C12C C14C 179.9(6)
C11 C12 C13 Pt1 -178.9(4)
C11 C12 C13 C8 3.4(9)
C11 C12 C14 N3 175.2(6)
C11 C12 C14 N4 -8.1(12)
C11A C12A C13A Pt1A 174.3(4)
C11A C12A C13A C8A -1.4(9)
C11A C12A C14A N3A -176.0(6)
C11A C12A C14A N4A 8.7(10)
C11B C12B C13B Pt1B 175.3(4)
C11B C12B C13B C8B -1.5(9)
C11B C12B C14B N3B -176.4(6)
C11B C12B C14B N4B 4.4(12)
C11C C12C C13C Pt1C -176.2(5)
C11C C12C C13C C8C 2.6(9)
C11C C12C C14C N3C 175.5(7)
C11C C12C C14C N4C -9.2(12)
C13 Pt1 N1 C1 175.5(6)
C13 Pt1 N1 C7 -0.5(4)
C13 Pt1 N3 C14 -3.8(4)
C13 Pt1 N3 C15 -175.4(7)
C13 C8 C9 C10 0.7(9)
C13 C12 C14 N3 -3.2(8)
C13 C12 C14 N4 173.5(6)
C13A Pt1A N1A C1A -173.5(7)
C13A Pt1A N1A C7A 0.5(4)
C13A Pt1A N3A C14A -1.7(4)
C13A Pt1A N3A C15A 169.4(7)
C13A C8A C9A C10A -0.1(9)
C13A C12A C14A N3A 4.7(7)
C13A C12A C14A N4A -170.6(6)
C13B Pt1B N1B C1B -173.6(7)
C13B Pt1B N1B C7B -0.3(4)
C13B Pt1B N3B C14B -0.8(5)
C13B Pt1B N3B C15B 172.5(7)
C13B C8B C9B C10B -0.3(9)
C13B C12B C14B N3B 5.0(8)
C13B C12B C14B N4B -174.2(6)
C13C Pt1C N1C C1C 173.7(6)
C13C Pt1C N1C C7C 1.7(4)
C13C Pt1C N3C C14C -0.7(4)
C13C Pt1C N3C C15C -172.5(7)
C13C C8C C9C C10C -0.1(9)
C13C C12C C14C N3C -3.5(8)
C13C C12C C14C N4C 171.8(6)
C14 N3 C15 C1AA -179.3(7)
C14 N3 C15 C16 -2.1(7)
C14 N4 C16 C15 -0.4(7)
C14 N4 C16 C17 179.6(7)
C14 N4 C29 C30 93.4(8)
C14 C12 C13 Pt1 -0.1(7)
C14 C12 C13 C8 -177.9(5)
C14A N3A C15A C16A -0.7(7)
C14A N3A C15A C20A 178.7(6)
C14A N4A C16A C15A -0.1(6)
C14A N4A C16A C17A -178.3(6)
C14A N4A C29A C30A 80.6(8)
C14A C12A C13A Pt1A -6.3(7)
C14A C12A C13A C8A 178.0(5)
C14B N3B C15B C16B -0.8(7)
C14B N3B C15B C20B 178.8(7)
C14B N4B C16B C15B 1.4(7)
C14B N4B C16B C17B -178.7(7)
C14B N4B C29B C30B 81.2(9)
C14B C12B C13B Pt1B -5.9(7)
C14B C12B C13B C8B 177.3(5)
C14C N3C C15C C16C -0.2(7)
C14C N3C C15C C20C 179.5(7)
C14C N4C C16C C15C 0.8(7)
C14C N4C C16C C17C 179.5(7)
C14C N4C C29C C30C 93.9(8)
C14C C12C C13C Pt1C 2.9(7)
C14C C12C C13C C8C -178.3(5)
C15 N3 C14 N4 1.9(7)
C15 N3 C14 C12 179.2(5)
C15 C1AA C19 C18 -1.7(13)
C15 C16 C17 C18 1.1(11)
C15A N3A C14A N4A 0.7(7)
C15A N3A C14A C12A -175.4(5)
C15A C16A C17A C18A 0.6(10)
C15B N3B C14B N4B 1.7(7)
C15B N3B C14B C12B -177.7(5)
C15B C16B C17B C18B -0.4(11)
C15C N3C C14C N4C 0.7(7)
C15C N3C C14C C12C 176.9(5)
C15C C16C C17C C18C 0.3(11)
C16 N4 C14 N3 -0.9(7)
C16 N4 C14 C12 -177.8(6)
C16 N4 C29 C30 -94.7(8)
C16 C17 C18 C19 -1.6(13)
C16A N4A C14A N3A -0.4(7)
C16A N4A C14A C12A 175.1(6)
C16A N4A C29A C30A -100.6(7)
C16A C15A C20A C19A 0.0(10)
C16A C17A C18A C19A -0.2(11)
C16B N4B C14B N3B -1.9(7)
C16B N4B C14B C12B 177.3(6)
C16B N4B C29B C30B -98.7(8)
C16B C15B C20B C19B -0.3(10)
C16B C17B C18B C19B 0.9(12)
C16C N4C C14C N3C -0.9(7)
C16C N4C C14C C12C -176.5(6)
C16C N4C C29C C30C -86.7(8)
C16C C15C C20C C19C -0.8(10)
C16C C17C C18C C19C -1.8(12)
C17 C18 C19 C1AA 2.0(15)
C17A C18A C19A C20A -0.4(12)
C17B C18B C19B C20B -1.1(13)
C17C C18C C19C C20C 2.0(13)
C18A C19A C20A C15A 0.5(11)
C18B C19B C20B C15B 0.8(11)
C18C C19C C20C C15C -0.6(12)
C19 C1AA C15 N3 178.0(7)
C19 C1AA C15 C16 1.1(11)
C20A C15A C16A N4A -179.0(5)
C20A C15A C16A C17A -0.5(10)
C20B C15B C16B N4B -179.9(6)
C20B C15B C16B C17B 0.1(11)
C20C C15C C16C N4C 179.9(6)
C20C C15C C16C C17C 1.0(10)
C21 N0AA C6 C1 178.7(6)
C21 N0AA C6 C5 -1.9(11)
C21 N0AA C7 N1 -177.4(6)
C21 N0AA C7 C8 -1.7(11)
C21 C22 C23 C24 177.6(9)
C21A N2A C6A C1A -176.4(6)
C21A N2A C6A C5A 1.6(12)
C21A N2A C7A N1A 176.4(6)
C21A N2A C7A C8A -0.8(11)
C21A C22A C23A C24A -169.7(10)
C21B N2B C6B C1B -176.2(6)
C21B N2B C6B C5B 0.6(12)
C21B N2B C7B N1B 176.4(6)
C21B N2B C7B C8B -1.0(11)
C21B C22B C23B C24B -166.5(12)
C21C N2C C6C C1C 179.6(6)
C21C N2C C6C C5C -1.0(11)
C21C N2C C7C N1C -179.4(6)
C21C N2C C7C C8C -0.9(10)
C21C C22C C23C C24C -179.7(7)
C25A O1A C10A C9A -175.1(6)
C25A O1A C10A C11A 4.9(9)
C25A C26A C27A C28A 179.3(8)
C25B O1B C10B C9B -174.4(6)
C25B O1B C10B C11B 5.4(10)
C25B C26B C27B C28B -179.9(10)
C25C O1C C10C C9C 0.8(9)
C25C O1C C10C C11C -179.9(6)
C25C C26C C27C C28C -179.4(9)
C29 N4 C14 N3 172.1(5)
C29 N4 C14 C12 -4.8(10)
C29 N4 C16 C15 -173.7(5)
C29 N4 C16 C17 6.3(12)
C29 C30 C31 C32 69.2(11)
C29A N4A C14A N3A 178.6(5)
C29A N4A C14A C12A -6.0(10)
C29A N4A C16A C15A -179.1(5)
C29A N4A C16A C17A 2.7(10)
C29A C30A C31A C32A -173.5(7)
C29B N4B C14B N3B 178.1(6)
C29B N4B C14B C12B -2.6(11)
C29B N4B C16B C15B -178.7(6)
C29B N4B C16B C17B 1.3(12)
C29B C30B C31B C32B 176.0(9)
C29C N4C C14C N3C 178.6(5)
C29C N4C C14C C12C 3.0(11)
C29C N4C C16C C15C -178.7(5)
C29C N4C C16C C17C 0.0(11)
C29C C30C C31C C32C -64.1(17)
